data_7718728
loop_
_publ_author_name
'Riethmann, Melanie'
'F&#xf6;hrenbacher, Steffen A'
'Luz, Christian'
'Ignat'ev, Nikolai V.'
'Finze, Maik'
'Radius, Udo'

_publ_section_title
;
 Tris(pentafluoroethyl)difluorophosphorane for fluoride abstraction and
 ligand exchange reactions of N-heterocyclic carbene and cyclic
 alkyl(amino)carbene copper(I) fluorides.
;
_journal_issue 23
_journal_name_full 'Dalton transactions (Cambridge, England : 2003)'
_journal_page_first 9310
_journal_page_last 9328
_journal_paper_doi 10.1039/d5dt00904a
_journal_volume 54
_journal_year 2025
_chemical_formula_moiety '2(C33 H45 Cu N3), 2(C6 F18 P), C7 H8'
_chemical_formula_sum 'C85 H98 Cu2 F36 N6 P2'
_chemical_formula_weight 2076.71
_space_group_crystal_system monoclinic
_space_group_IT_number 14
_space_group_name_Hall '-P 2ybc'
_space_group_name_H-M_alt 'P 1 21/c 1'
_atom_sites_solution_hydrogens geom
_audit_creation_method SHELXL-2018/3
_audit_update_record
;
2025-04-16 deposited with the CCDC.	2025-05-15 downloaded from the CCDC.
;
_cell_angle_alpha 90
_cell_angle_beta 98.0870(10)
_cell_angle_gamma 90
_cell_formula_units_Z 4
_cell_length_a 10.93360(10)
_cell_length_b 43.2109(5)
_cell_length_c 19.8400(2)
_cell_measurement_reflns_used 28841
_cell_measurement_temperature 99.98(12)
_cell_measurement_theta_max 76.3730
_cell_measurement_theta_min 2.5140
_cell_volume 9280.21(17)
_computing_cell_refinement 'CrysAlisPro 1.171.40.61a (Rigaku OD, 2019)'
_computing_data_collection 'CrysAlisPro 1.171.40.61a (Rigaku OD, 2019)'
_computing_data_reduction 'CrysAlisPro 1.171.40.61a (Rigaku OD, 2019)'
_computing_molecular_graphics 'SHELXL-2018/3 (Sheldrick, 2018)'
_computing_publication_material 'SHELXL-2018/3 (Sheldrick, 2018)'
_computing_structure_refinement 'SHELXL-2018/3 (Sheldrick, 2018)'
_computing_structure_solution 'SHELXT 2014/5 (Sheldrick, 2014)'
_diffrn_ambient_temperature 100(2)
_diffrn_measured_fraction_theta_full 0.985
_diffrn_measured_fraction_theta_max 0.976
_diffrn_measurement_device_type 'XtaLAB Synergy, Dualflex, HyPix'
_diffrn_measurement_method '\w scans'
_diffrn_radiation_type CuK\a
_diffrn_radiation_wavelength 1.54184
_diffrn_reflns_av_R_equivalents 0.0380
_diffrn_reflns_av_unetI/netI 0.0323
_diffrn_reflns_Laue_measured_fraction_full 0.985
_diffrn_reflns_Laue_measured_fraction_max 0.976
_diffrn_reflns_limit_h_max 13
_diffrn_reflns_limit_h_min -13
_diffrn_reflns_limit_k_max 53
_diffrn_reflns_limit_k_min -54
_diffrn_reflns_limit_l_max 15
_diffrn_reflns_limit_l_min -24
_diffrn_reflns_number 67731
_diffrn_reflns_point_group_measured_fraction_full 0.985
_diffrn_reflns_point_group_measured_fraction_max 0.976
_diffrn_reflns_theta_full 72.000
_diffrn_reflns_theta_max 74.499
_diffrn_reflns_theta_min 2.471
_diffrn_source 'micro-focus sealed X-ray tube'
_exptl_absorpt_coefficient_mu 1.956
_exptl_absorpt_correction_T_max 1.000
_exptl_absorpt_correction_T_min 0.539
_exptl_absorpt_correction_type gaussian
_exptl_absorpt_process_details
;
CrysAlisPro 1.171.40.61a (Rigaku Oxford Diffraction, 2019)
Numerical absorption correction based on gaussian integration over
			a multifaceted crystal model
Empirical absorption correction using spherical harmonics,
 implemented in SCALE3 ABSPACK scaling algorithm.
;
_exptl_crystal_colour colorless
_exptl_crystal_density_diffrn 1.486
_exptl_crystal_description block
_exptl_crystal_F_000 4248
_exptl_crystal_size_max 0.220
_exptl_crystal_size_mid 0.111
_exptl_crystal_size_min 0.080
_refine_diff_density_max 1.153
_refine_diff_density_min -0.486
_refine_diff_density_rms 0.065
_refine_ls_extinction_method none
_refine_ls_goodness_of_fit_ref 1.051
_refine_ls_hydrogen_treatment constr
_refine_ls_matrix_type full
_refine_ls_number_parameters 1714
_refine_ls_number_reflns 18532
_refine_ls_number_restraints 3349
_refine_ls_restrained_S_all 1.057
_refine_ls_R_factor_all 0.0770
_refine_ls_R_factor_gt 0.0650
_refine_ls_shift/su_max 0.002
_refine_ls_shift/su_mean 0.000
_refine_ls_structure_factor_coef Fsqd
_refine_ls_weighting_details 'w=1/[\s^2^(Fo^2^)+(0.0663P)^2^+17.0425P] where P=(Fo^2^+2Fc^2^)/3'
_refine_ls_weighting_scheme calc
_refine_ls_wR_factor_gt 0.1577
_refine_ls_wR_factor_ref 0.1653
_reflns_Friedel_coverage 0.000
_reflns_number_gt 15520
_reflns_number_total 18532
_reflns_threshold_expression 'I > 2\s(I)'
_cod_data_source_file d5dt00904a2.cif
_cod_data_source_block compound_19
_cod_depositor_comments 'Adding full bibliography for 7718712--7718728.cif.'
_cod_original_sg_symbol_H-M 'P 21/c'
_cod_database_code 7718728
_shelx_shelxl_version_number 2018/3
_shelx_space_group_comment
;
The symmetry employed for this shelxl refinement is uniquely defined
by the following loop, which should always be used as a source of
symmetry information in preference to the above space-group names.
They are only intended as comments.
;

loop_
_space_group_symop_operation_xyz
'x, y, z'
'-x, y+1/2, -z+1/2'
'-x, -y, -z'
'x, -y-1/2, z-1/2'

loop_
_atom_site_label
_atom_site_type_symbol
_atom_site_fract_x
_atom_site_fract_y
_atom_site_fract_z
_atom_site_U_iso_or_equiv
_atom_site_adp_type
_atom_site_occupancy
_atom_site_site_symmetry_order
_atom_site_calc_flag
_atom_site_refinement_flags_posn
_atom_site_refinement_flags_adp
_atom_site_refinement_flags_occupancy
_atom_site_disorder_assembly
_atom_site_disorder_group
C1_1 C 0.7684(3) 0.63040(6) 0.46935(14) 0.0257(5) Uani 1 1 d . U . . .
N1_1 N 0.7558(2) 0.62221(6) 0.40416(12) 0.0309(5) Uani 1 1 d . U . . .
Cu1_1 Cu 0.79564(4) 0.60687(2) 0.55036(2) 0.02926(11) Uani 1 1 d . U . . .
C2_1 C 0.7271(3) 0.64844(7) 0.35725(15) 0.0314(6) Uani 1 1 d . U . . .
H2A_1 H 0.643811 0.646275 0.330675 0.038 Uiso 1 1 calc R U . . .
H2AB_1 H 0.788891 0.650343 0.325509 0.038 Uiso 1 1 calc R U . . .
N2_1 N 0.7538(2) 0.66100(5) 0.47317(12) 0.0253(5) Uani 1 1 d . U . . .
C3_1 C 0.7329(3) 0.67619(7) 0.40579(15) 0.0336(6) Uani 1 1 d . U . . .
H3A_1 H 0.801940 0.690225 0.399421 0.040 Uiso 1 1 calc R U . . .
H3AB_1 H 0.654567 0.687996 0.399461 0.040 Uiso 1 1 calc R U . . .
C4_1 C 0.7614(3) 0.59118(7) 0.37867(16) 0.0317(6) Uani 1 1 d . U . . .
C5_1 C 0.8737(3) 0.58062(8) 0.3611(2) 0.0416(7) Uani 1 1 d . U . . .
C6_1 C 0.8751(4) 0.55127(9) 0.3327(2) 0.0539(9) Uani 1 1 d . U . . .
H6_1 H 0.950059 0.543399 0.320418 0.065 Uiso 1 1 calc R U . . .
C7_1 C 0.7698(4) 0.53331(9) 0.3219(2) 0.0535(9) Uani 1 1 d . U . . .
H7_1 H 0.772852 0.513290 0.302354 0.064 Uiso 1 1 calc R U . . .
C8_1 C 0.6606(3) 0.54431(8) 0.3392(2) 0.0447(8) Uani 1 1 d . U . . .
H8_1 H 0.588633 0.531767 0.331457 0.054 Uiso 1 1 calc R U . . .
C9_1 C 0.6536(3) 0.57353(7) 0.36805(17) 0.0359(6) Uani 1 1 d . U . . .
C10_1 C 0.9910(3) 0.59995(9) 0.3713(2) 0.0520(9) Uani 1 1 d . U . . .
H10_1 H 0.967288 0.621506 0.382427 0.062 Uiso 1 1 calc R U . . .
C11_1 C 1.0807(4) 0.58796(12) 0.4317(3) 0.0716(13) Uani 1 1 d . U . . .
H11A_1 H 1.153137 0.601513 0.439281 0.107 Uiso 1 1 calc R U . . .
H11B_1 H 1.106744 0.566913 0.422015 0.107 Uiso 1 1 calc R U . . .
H11C_1 H 1.039570 0.587746 0.472523 0.107 Uiso 1 1 calc R U . . .
C12_1 C 1.0526(5) 0.60156(16) 0.3077(3) 0.0912(18) Uani 1 1 d . U . . .
H12A_1 H 1.123870 0.615514 0.315486 0.137 Uiso 1 1 calc R U . . .
H12B_1 H 0.993524 0.609362 0.269757 0.137 Uiso 1 1 calc R U . . .
H12C_1 H 1.080369 0.580844 0.296579 0.137 Uiso 1 1 calc R U . . .
C13_1 C 0.5321(3) 0.58523(9) 0.3872(2) 0.0504(9) Uani 1 1 d . U . . .
H13_1 H 0.544637 0.607435 0.400574 0.060 Uiso 1 1 calc R U . . .
C14_1 C 0.4303(4) 0.58428(16) 0.3269(3) 0.0914(18) Uani 1 1 d . U . . .
H14A_1 H 0.355804 0.594094 0.339404 0.137 Uiso 1 1 calc R U . . .
H14B_1 H 0.412087 0.562717 0.313877 0.137 Uiso 1 1 calc R U . . .
H14C_1 H 0.457044 0.595423 0.288542 0.137 Uiso 1 1 calc R U . . .
C15_1 C 0.4992(5) 0.56801(14) 0.4492(3) 0.0810(15) Uani 1 1 d . U . . .
H15A_1 H 0.425961 0.577483 0.463978 0.122 Uiso 1 1 calc R U . . .
H15B_1 H 0.568578 0.569176 0.486172 0.122 Uiso 1 1 calc R U . . .
H15C_1 H 0.481761 0.546283 0.437291 0.122 Uiso 1 1 calc R U . . .
C16_1 C 0.7746(3) 0.67829(6) 0.53521(14) 0.0264(5) Uani 1 1 d . U . . .
C17_1 C 0.8953(3) 0.68784(7) 0.55935(15) 0.0301(6) Uani 1 1 d . U . . .
C18_1 C 0.9138(3) 0.70425(8) 0.62044(16) 0.0381(7) Uani 1 1 d . U . . .
H18_1 H 0.994830 0.710611 0.638757 0.046 Uiso 1 1 calc R U . . .
C19_1 C 0.8161(4) 0.71136(8) 0.65460(17) 0.0423(7) Uani 1 1 d . U . . .
H19_1 H 0.830683 0.722704 0.695964 0.051 Uiso 1 1 calc R U . . .
C20_1 C 0.6975(3) 0.70227(8) 0.62969(17) 0.0392(7) Uani 1 1 d . U . . .
H20_1 H 0.631344 0.707531 0.653832 0.047 Uiso 1 1 calc R U . . .
C21_1 C 0.6738(3) 0.68535(7) 0.56907(16) 0.0311(6) Uani 1 1 d . U . . .
C22_1 C 1.0027(3) 0.68118(8) 0.52112(17) 0.0352(7) Uani 1 1 d . U . . .
H22_1 H 0.969452 0.670346 0.477865 0.042 Uiso 1 1 calc R U . . .
C23_1 C 1.0629(3) 0.71137(8) 0.5022(2) 0.0435(8) Uani 1 1 d . U . . .
H23A_1 H 1.126659 0.706733 0.473518 0.065 Uiso 1 1 calc R U . . .
H23B_1 H 1.100667 0.721892 0.543719 0.065 Uiso 1 1 calc R U . . .
H23C_1 H 1.000012 0.724809 0.477179 0.065 Uiso 1 1 calc R U . . .
C24_1 C 1.0979(3) 0.65981(9) 0.5615(2) 0.0491(9) Uani 1 1 d . U . . .
H24A_1 H 1.165222 0.655730 0.534891 0.074 Uiso 1 1 calc R U . . .
H24B_1 H 1.058251 0.640239 0.570889 0.074 Uiso 1 1 calc R U . . .
H24C_1 H 1.131246 0.669765 0.604564 0.074 Uiso 1 1 calc R U . . .
C25_1 C 0.5437(3) 0.67470(8) 0.5419(2) 0.0394(7) Uani 1 1 d . U . . .
H25_1 H 0.539783 0.670673 0.492007 0.047 Uiso 1 1 calc R U . . .
C26_1 C 0.4468(4) 0.69914(11) 0.5516(3) 0.0747(15) Uani 1 1 d . U . . .
H26A_1 H 0.364592 0.691392 0.533219 0.112 Uiso 1 1 calc R U . . .
H26B_1 H 0.463990 0.718109 0.527535 0.112 Uiso 1 1 calc R U . . .
H26C_1 H 0.449626 0.703589 0.600211 0.112 Uiso 1 1 calc R U . . .
C27_1 C 0.5117(4) 0.64494(10) 0.5758(3) 0.0615(11) Uani 1 1 d . U . . .
H27A_1 H 0.428605 0.638267 0.556219 0.092 Uiso 1 1 calc R U . . .
H27B_1 H 0.514349 0.648417 0.624746 0.092 Uiso 1 1 calc R U . . .
H27C_1 H 0.571593 0.628868 0.568209 0.092 Uiso 1 1 calc R U . . .
N1_2 N 0.8203(3) 0.58881(6) 0.64043(13) 0.0362(6) Uani 1 1 d . U . . .
H1A_2 H 0.746411 0.582731 0.652087 0.043 Uiso 1 1 calc R U . . .
H1B_2 H 0.869713 0.571845 0.640792 0.043 Uiso 1 1 calc R U . . .
C2_2 C 0.8031(5) 0.63075(9) 0.72081(19) 0.0538(9) Uani 1 1 d . U . . .
H2_2 H 0.715722 0.628947 0.711550 0.065 Uiso 1 1 calc R U . . .
C3_2 C 0.8562(6) 0.65294(11) 0.7663(2) 0.0758(12) Uani 1 1 d . U . . .
H3_2 H 0.804987 0.666276 0.788163 0.091 Uiso 1 1 calc R U . . .
C4_2 C 0.9805(7) 0.65572(13) 0.7798(3) 0.0890(15) Uani 1 1 d . U . . .
H4_2 H 1.016049 0.670942 0.811124 0.107 Uiso 1 1 calc R U . . .
C5_2 C 1.0553(6) 0.63670(14) 0.7484(3) 0.0838(14) Uani 1 1 d . U . . .
H5_2 H 1.142423 0.638938 0.758025 0.101 Uiso 1 1 calc R U . . .
C6_2 C 1.0045(4) 0.61384(11) 0.7020(2) 0.0613(10) Uani 1 1 d . U . . .
H6_2 H 1.056152 0.600551 0.680343 0.074 Uiso 1 1 calc R U . . .
C1_2 C 0.8771(4) 0.61131(8) 0.68904(17) 0.0422(7) Uani 1 1 d . U . . .
C1_3 C 0.5141(4) 0.70922(11) 0.1730(2) 0.0389(8) Uani 0.7692(16) 1 d . U P A 1
C2_3 C 0.6538(7) 0.70914(14) 0.1927(3) 0.0440(11) Uani 0.7692(16) 1 d . U P A 1
C3_3 C 0.2856(5) 0.68903(15) 0.2986(3) 0.0535(10) Uani 0.7692(16) 1 d . U P A 1
C4_3 C 0.3285(6) 0.67936(14) 0.3708(3) 0.0601(11) Uani 0.7692(16) 1 d D U P A 1
C5_3 C 0.3717(4) 0.74807(12) 0.2506(2) 0.0464(9) Uani 0.7692(16) 1 d . U P A 1
C6_3 C 0.2660(5) 0.76425(14) 0.2059(3) 0.0493(11) Uani 0.7692(16) 1 d . U P A 1
F1_3 F 0.2956(5) 0.70025(14) 0.17498(17) 0.0468(9) Uani 0.7692(16) 1 d . U P A 1
F2_3 F 0.5171(3) 0.70996(8) 0.30357(14) 0.0531(7) Uani 0.7692(16) 1 d . U P A 1
F3_3 F 0.4469(3) 0.66819(7) 0.24218(19) 0.0536(8) Uani 0.7692(16) 1 d . U P A 1
F4_3 F 0.4911(7) 0.68568(15) 0.1273(4) 0.0531(14) Uani 0.7692(16) 1 d . U P A 1
F5_3 F 0.4898(3) 0.73467(7) 0.13421(14) 0.0391(6) Uani 0.7692(16) 1 d . U P A 1
F6_3 F 0.7103(3) 0.70974(9) 0.13775(17) 0.0584(8) Uani 0.7692(16) 1 d . U P A 1
F7_3 F 0.6938(3) 0.68335(8) 0.22718(16) 0.0530(7) Uani 0.7692(16) 1 d . U P A 1
F8_3 F 0.6900(3) 0.73342(7) 0.23225(15) 0.0530(7) Uani 0.7692(16) 1 d . U P A 1
F9_3 F 0.2329(3) 0.65991(9) 0.2726(2) 0.0653(10) Uani 0.7692(16) 1 d . U P A 1
F10_3 F 0.1921(3) 0.70950(10) 0.3014(2) 0.0735(10) Uani 0.7692(16) 1 d . U P A 1
F11_3 F 0.4163(3) 0.65797(8) 0.37460(14) 0.0612(8) Uani 0.7692(16) 1 d D U P A 1
F12_3 F 0.3745(3) 0.70608(8) 0.40313(16) 0.0656(9) Uani 0.7692(16) 1 d D U P A 1
F13_3 F 0.2322(3) 0.66738(8) 0.39684(16) 0.0607(8) Uani 0.7692(16) 1 d D U P A 1
F14_3 F 0.3515(3) 0.75410(9) 0.31524(14) 0.0676(9) Uani 0.7692(16) 1 d . U P A 1
F15_3 F 0.4747(3) 0.76529(7) 0.24156(14) 0.0514(7) Uani 0.7692(16) 1 d . U P A 1
F16_3 F 0.1562(3) 0.75275(9) 0.2140(2) 0.0695(10) Uani 0.7692(16) 1 d . U P A 1
F17_3 F 0.2650(4) 0.79428(9) 0.2200(2) 0.0726(10) Uani 0.7692(16) 1 d . U P A 1
F18_3 F 0.2752(3) 0.76122(11) 0.14003(19) 0.0550(9) Uani 0.7692(16) 1 d . U P A 1
P1_3 P 0.40703(10) 0.70422(3) 0.24222(6) 0.0401(3) Uani 0.7692(16) 1 d . U P A 1
C1_4 C 0.5158(16) 0.6941(4) 0.1942(9) 0.0465(14) Uani 0.2308(16) 1 d . U P A 2
C2_4 C 0.654(3) 0.7006(6) 0.2021(12) 0.0460(16) Uani 0.2308(16) 1 d D U P A 2
C3_4 C 0.293(2) 0.7551(5) 0.2203(11) 0.0520(15) Uani 0.2308(16) 1 d . U P A 2
C4_4 C 0.333(2) 0.7909(5) 0.2454(10) 0.0544(16) Uani 0.2308(16) 1 d . U P A 2
C5_4 C 0.3669(15) 0.7066(4) 0.3052(7) 0.0535(15) Uani 0.2308(16) 1 d D U P A 2
C6_4 C 0.281(2) 0.6785(5) 0.3160(14) 0.0611(16) Uani 0.2308(16) 1 d D U P A 2
F1_4 F 0.2923(16) 0.7002(5) 0.1997(6) 0.046(3) Uani 0.2308(16) 1 d . U P A 2
F2_4 F 0.5109(9) 0.7454(3) 0.2619(5) 0.0528(19) Uani 0.2308(16) 1 d . U P A 2
F3_4 F 0.4372(11) 0.7412(3) 0.1482(5) 0.048(2) Uani 0.2308(16) 1 d . U P A 2
F4_4 F 0.5040(10) 0.6662(2) 0.2282(5) 0.0428(19) Uani 0.2308(16) 1 d D U P A 2
F5_4 F 0.506(2) 0.6796(5) 0.1217(13) 0.052(3) Uani 0.2308(16) 1 d D U P A 2
F6_4 F 0.6934(9) 0.7050(2) 0.2648(5) 0.0539(19) Uani 0.2308(16) 1 d . U P A 2
F7_4 F 0.7052(10) 0.6748(3) 0.1760(6) 0.064(2) Uani 0.2308(16) 1 d . U P A 2
F8_4 F 0.6780(11) 0.7231(3) 0.1591(7) 0.057(2) Uani 0.2308(16) 1 d . U P A 2
F9_4 F 0.1904(9) 0.7481(3) 0.2509(6) 0.0537(19) Uani 0.2308(16) 1 d . U P A 2
F10_4 F 0.2326(13) 0.7638(4) 0.1529(8) 0.058(2) Uani 0.2308(16) 1 d . U P A 2
F11_4 F 0.3682(9) 0.7875(3) 0.3124(5) 0.060(2) Uani 0.2308(16) 1 d . U P A 2
F12_4 F 0.2323(12) 0.8085(3) 0.2359(6) 0.072(3) Uani 0.2308(16) 1 d . U P A 2
F13_4 F 0.4158(11) 0.8016(3) 0.2132(6) 0.065(2) Uani 0.2308(16) 1 d . U P A 2
F14_4 F 0.4805(9) 0.6954(3) 0.3366(5) 0.0542(19) Uani 0.2308(16) 1 d . U P A 2
F15_4 F 0.3409(10) 0.7296(3) 0.3486(5) 0.060(2) Uani 0.2308(16) 1 d . U P A 2
F16_4 F 0.2762(12) 0.6694(3) 0.3632(8) 0.069(2) Uani 0.2308(16) 1 d D U P A 2
F17_4 F 0.1614(10) 0.6906(3) 0.2880(7) 0.063(2) Uani 0.2308(16) 1 d D U P A 2
F18_4 F 0.2928(12) 0.6574(3) 0.2748(8) 0.064(2) Uani 0.2308(16) 1 d D U P A 2
P1_4 P 0.4040(4) 0.72551(10) 0.2176(2) 0.0427(8) Uani 0.2308(16) 1 d D U P A 2
C1_5 C 0.9584(3) 0.65245(7) 1.02190(16) 0.0305(6) Uani 1 1 d . . . . .
Cu1_5 Cu 0.92969(4) 0.62437(2) 0.94797(2) 0.03249(12) Uani 1 1 d . . . . .
N1_5 N 0.9681(2) 0.68320(6) 1.02160(12) 0.0297(5) Uani 1 1 d . . . . .
C2_5 C 0.9935(3) 0.69658(8) 1.09070(16) 0.0354(7) Uani 1 1 d . . . . .
H2A_5 H 0.926711 0.710829 1.099666 0.042 Uiso 1 1 calc R U . . .
H2AB_5 H 1.073178 0.707811 1.097374 0.042 Uiso 1 1 calc R U . . .
N2_5 N 0.9722(2) 0.64263(6) 1.08629(13) 0.0331(6) Uani 1 1 d . . . . .
C3_5 C 0.9981(3) 0.66791(8) 1.13607(16) 0.0382(7) Uani 1 1 d . . . . .
H3A_5 H 1.080576 0.665444 1.163403 0.046 Uiso 1 1 calc R U . . .
H3AB_5 H 0.934712 0.668897 1.167037 0.046 Uiso 1 1 calc R U . . .
C4_5 C 0.9623(3) 0.70221(7) 0.96195(15) 0.0288(6) Uani 1 1 d . . . . .
C5_5 C 0.8477(3) 0.71440(7) 0.93293(16) 0.0302(6) Uani 1 1 d . . . . .
C6_5 C 0.8455(3) 0.73263(7) 0.87449(16) 0.0347(7) Uani 1 1 d . . . . .
H6_5 H 0.769023 0.740710 0.852984 0.042 Uiso 1 1 calc R U . . .
C7_5 C 0.9519(3) 0.73905(8) 0.84763(16) 0.0382(7) Uani 1 1 d . . . . .
H7_5 H 0.948337 0.751445 0.807848 0.046 Uiso 1 1 calc R U . . .
C8_5 C 1.0650(3) 0.72748(8) 0.87844(16) 0.0357(7) Uani 1 1 d . . . . .
H8_5 H 1.138109 0.732351 0.859807 0.043 Uiso 1 1 calc R U . . .
C9_5 C 1.0725(3) 0.70891(7) 0.93604(15) 0.0311(6) Uani 1 1 d . . . . .
C10_5 C 0.7302(3) 0.70827(7) 0.96317(17) 0.0341(7) Uani 1 1 d . . . . .
H10_5 H 0.753687 0.697415 1.007617 0.041 Uiso 1 1 calc R U . . .
C11_5 C 0.6640(3) 0.73822(9) 0.9774(2) 0.0478(9) Uani 1 1 d . . . . .
H11A_5 H 0.596466 0.733519 1.003406 0.072 Uiso 1 1 calc R U . . .
H11B_5 H 0.630554 0.748038 0.934212 0.072 Uiso 1 1 calc R U . . .
H11C_5 H 0.722701 0.752301 1.003746 0.072 Uiso 1 1 calc R U . . .
C12_5 C 0.6439(3) 0.68680(10) 0.9170(2) 0.0565(11) Uani 1 1 d . . . . .
H12A_5 H 0.569757 0.682591 0.938071 0.085 Uiso 1 1 calc R U . . .
H12B_5 H 0.686567 0.667303 0.910578 0.085 Uiso 1 1 calc R U . . .
H12C_5 H 0.620075 0.696771 0.872698 0.085 Uiso 1 1 calc R U . . .
C13_5 C 1.1966(3) 0.69620(8) 0.96881(17) 0.0350(7) Uani 1 1 d . . . . .
H13_5 H 1.184463 0.685911 1.012517 0.042 Uiso 1 1 calc R U . . .
C14_5 C 1.2439(4) 0.67201(10) 0.9229(2) 0.0578(11) Uani 1 1 d . . . . .
H14A_5 H 1.321518 0.663240 0.945700 0.087 Uiso 1 1 calc R U . . .
H14B_5 H 1.258166 0.681723 0.880035 0.087 Uiso 1 1 calc R U . . .
H14C_5 H 1.182444 0.655498 0.913370 0.087 Uiso 1 1 calc R U . . .
C15_5 C 1.2916(3) 0.72196(9) 0.98504(18) 0.0436(8) Uani 1 1 d . . . . .
H15A_5 H 1.368870 0.713197 1.008241 0.065 Uiso 1 1 calc R U . . .
H15B_5 H 1.259974 0.737301 1.014638 0.065 Uiso 1 1 calc R U . . .
H15C_5 H 1.306846 0.731950 0.942664 0.065 Uiso 1 1 calc R U . . .
C16_5 C 0.9805(3) 0.61032(8) 1.10540(16) 0.0359(7) Uani 1 1 d . . . . .
C17_5 C 1.0955(3) 0.59571(8) 1.10990(18) 0.0401(7) Uani 1 1 d . . . . .
C18_5 C 1.1006(4) 0.56458(9) 1.1290(2) 0.0491(9) Uani 1 1 d . . . . .
H18_5 H 1.177257 0.553930 1.132973 0.059 Uiso 1 1 calc R U . . .
C19_5 C 0.9967(4) 0.54899(9) 1.14232(19) 0.0519(10) Uani 1 1 d . . . . .
H19_5 H 1.002256 0.527753 1.154762 0.062 Uiso 1 1 calc R U . . .
C20_5 C 0.8847(4) 0.56407(10) 1.13763(19) 0.0526(10) Uani 1 1 d . . . . .
H20_5 H 0.813662 0.552949 1.146391 0.063 Uiso 1 1 calc R U . . .
C21_5 C 0.8736(3) 0.59518(9) 1.12035(17) 0.0438(8) Uani 1 1 d . . . . .
C22_5 C 1.2104(3) 0.61196(9) 1.0937(2) 0.0466(9) Uani 1 1 d . . . . .
H22_5 H 1.190683 0.634463 1.087433 0.056 Uiso 1 1 calc R U . . .
C23_5 C 1.2504(4) 0.59995(12) 1.0278(2) 0.0630(12) Uani 1 1 d . . . . .
H23A_5 H 1.325024 0.610899 1.019045 0.094 Uiso 1 1 calc R U . . .
H23B_5 H 1.184057 0.603504 0.989912 0.094 Uiso 1 1 calc R U . . .
H23C_5 H 1.267641 0.577726 1.032092 0.094 Uiso 1 1 calc R U . . .
C24_5 C 1.3170(4) 0.60887(11) 1.1518(3) 0.0630(12) Uani 1 1 d . . . . .
H24A_5 H 1.385226 0.622307 1.142974 0.095 Uiso 1 1 calc R U . . .
H24B_5 H 1.345292 0.587336 1.155052 0.095 Uiso 1 1 calc R U . . .
H24C_5 H 1.289012 0.615001 1.194654 0.095 Uiso 1 1 calc R U . . .
C25_5 C 0.7501(3) 0.61155(12) 1.1160(2) 0.0553(11) Uani 1 1 d . . . . .
H25_5 H 0.766930 0.634294 1.115658 0.066 Uiso 1 1 calc R U . . .
C26_5 C 0.6672(5) 0.6039(2) 1.0503(3) 0.105(3) Uani 1 1 d . . . . .
H26A_5 H 0.592905 0.616847 1.046403 0.158 Uiso 1 1 calc R U . . .
H26B_5 H 0.643488 0.582047 1.050523 0.158 Uiso 1 1 calc R U . . .
H26C_5 H 0.711594 0.607913 1.011625 0.158 Uiso 1 1 calc R U . . .
C27_5 C 0.6849(4) 0.60498(13) 1.1777(2) 0.0680(13) Uani 1 1 d . . . . .
H27A_5 H 0.613728 0.618830 1.176907 0.102 Uiso 1 1 calc R U . . .
H27B_5 H 0.742433 0.608455 1.219512 0.102 Uiso 1 1 calc R U . . .
H27C_5 H 0.656623 0.583436 1.176182 0.102 Uiso 1 1 calc R U . . .
C1_6 C 0.9931(3) 0.56681(8) 0.89485(16) 0.0342(7) Uani 1 1 d . . . . .
N1_6 N 0.9025(3) 0.59156(7) 0.88117(14) 0.0395(6) Uani 1 1 d . . . . .
H1A_6 H 0.825414 0.583627 0.881174 0.047 Uiso 1 1 calc R U . . .
H1AB_6 H 0.906578 0.599520 0.839078 0.047 Uiso 1 1 calc R U . . .
C2_6 C 0.9979(3) 0.55016(8) 0.95469(18) 0.0438(8) Uani 1 1 d . . . . .
H2_6 H 0.939914 0.553968 0.985176 0.053 Uiso 1 1 calc R U . . .
C3_6 C 1.0892(4) 0.52770(9) 0.9695(2) 0.0514(9) Uani 1 1 d . . . . .
H3_6 H 1.094131 0.516412 1.010923 0.062 Uiso 1 1 calc R U . . .
C4_6 C 1.1720(4) 0.52165(9) 0.9254(2) 0.0507(9) Uani 1 1 d . . . . .
H4_6 H 1.233446 0.506175 0.935961 0.061 Uiso 1 1 calc R U . . .
C5_6 C 1.1654(4) 0.53813(10) 0.8659(2) 0.0512(9) Uani 1 1 d . . . . .
H5_6 H 1.222107 0.533940 0.834933 0.061 Uiso 1 1 calc R U . . .
C6_6 C 1.0765(3) 0.56086(9) 0.85084(18) 0.0438(8) Uani 1 1 d . . . . .
H6_6 H 1.073150 0.572381 0.809846 0.053 Uiso 1 1 calc R U . . .
C1_7 C 0.4588(9) 0.5691(2) 0.6784(5) 0.0593(12) Uani 0.5192(16) 1 d . U P B 1
C2_7 C 0.3555(11) 0.5559(3) 0.6329(6) 0.0704(16) Uani 0.5192(16) 1 d . U P B 1
C3_7 C 0.6203(10) 0.5284(2) 0.8363(6) 0.0526(12) Uani 0.5192(16) 1 d . U P B 1
C4_7 C 0.5745(11) 0.4976(3) 0.8625(6) 0.0604(14) Uani 0.5192(16) 1 d . U P B 1
C5_7 C 0.4541(6) 0.57885(17) 0.8218(4) 0.0449(11) Uani 0.5192(16) 1 d . U P B 1
C6_7 C 0.5144(7) 0.60974(18) 0.8437(4) 0.0494(12) Uani 0.5192(16) 1 d . U P B 1
F1_7 F 0.4051(6) 0.52863(17) 0.7712(3) 0.0627(16) Uani 0.5192(16) 1 d . U P B 1
F2_7 F 0.6431(8) 0.57077(19) 0.7558(5) 0.0577(18) Uani 0.5192(16) 1 d . U P B 1
F3_7 F 0.5673(5) 0.52291(10) 0.7147(2) 0.0588(11) Uani 0.5192(16) 1 d . U P B 1
F4_7 F 0.4275(6) 0.59896(11) 0.6858(3) 0.0725(13) Uani 0.5192(16) 1 d . U P B 1
F5_7 F 0.5319(10) 0.5735(2) 0.6398(3) 0.0586(16) Uani 0.5192(16) 1 d . U P B 1
F6_7 F 0.2564(5) 0.55827(14) 0.6750(3) 0.0769(14) Uani 0.5192(16) 1 d . U P B 1
F7_7 F 0.3274(5) 0.57204(14) 0.5752(3) 0.0773(15) Uani 0.5192(16) 1 d . U P B 1
F8_7 F 0.3732(9) 0.52652(16) 0.6163(5) 0.087(2) Uani 0.5192(16) 1 d . U P B 1
F9_7 F 0.6607(4) 0.54633(13) 0.8915(3) 0.0617(12) Uani 0.5192(16) 1 d . U P B 1
F10_7 F 0.7331(5) 0.51911(15) 0.8154(3) 0.0662(14) Uani 0.5192(16) 1 d . U P B 1
F11_7 F 0.4730(7) 0.50179(16) 0.8941(3) 0.0703(16) Uani 0.5192(16) 1 d . U P B 1
F12_7 F 0.5523(6) 0.47666(11) 0.8166(3) 0.0765(13) Uani 0.5192(16) 1 d . U P B 1
F13_7 F 0.6595(7) 0.48591(16) 0.9132(4) 0.0830(18) Uani 0.5192(16) 1 d . U P B 1
F14_7 F 0.3376(4) 0.58669(11) 0.7934(3) 0.0584(11) Uani 0.5192(16) 1 d . U P B 1
F15_7 F 0.4397(6) 0.56451(14) 0.8819(3) 0.0549(13) Uani 0.5192(16) 1 d . U P B 1
F16_7 F 0.5204(5) 0.62893(11) 0.7926(3) 0.0653(11) Uani 0.5192(16) 1 d . U P B 1
F17_7 F 0.6300(4) 0.60584(12) 0.8746(3) 0.0619(11) Uani 0.5192(16) 1 d . U P B 1
F18_7 F 0.4515(8) 0.6238(2) 0.8881(5) 0.0628(17) Uani 0.5192(16) 1 d . U P B 1
P1_7 P 0.52466(17) 0.54952(4) 0.76257(9) 0.0392(4) Uani 0.5192(16) 1 d . U P B 1
C1_8 C 0.5335(6) 0.60306(18) 0.8013(4) 0.0396(11) Uani 0.4808(16) 1 d . U P B 2
C2_8 C 0.4366(7) 0.6198(2) 0.8411(5) 0.0448(12) Uani 0.4808(16) 1 d . U P B 2
C3_8 C 0.6161(11) 0.5175(2) 0.8340(7) 0.0543(13) Uani 0.4808(16) 1 d . U P B 2
C4_8 C 0.5618(14) 0.4986(3) 0.8880(7) 0.0642(15) Uani 0.4808(16) 1 d . U P B 2
C5_8 C 0.4442(8) 0.54889(18) 0.7331(4) 0.0452(11) Uani 0.4808(16) 1 d . U P B 2
C6_8 C 0.4770(9) 0.5466(2) 0.6599(5) 0.0576(13) Uani 0.4808(16) 1 d . U P B 2
F1_8 F 0.6734(6) 0.56290(19) 0.7667(5) 0.0406(15) Uani 0.4808(16) 1 d . U P B 2
F2_8 F 0.4459(5) 0.55495(13) 0.8554(3) 0.0443(12) Uani 0.4808(16) 1 d . U P B 2
F3_8 F 0.6501(4) 0.56820(13) 0.8819(2) 0.0466(10) Uani 0.4808(16) 1 d . U P B 2
F4_8 F 0.6414(4) 0.61794(10) 0.8248(2) 0.0422(9) Uani 0.4808(16) 1 d . U P B 2
F5_8 F 0.5049(4) 0.61220(10) 0.7366(2) 0.0440(9) Uani 0.4808(16) 1 d . U P B 2
F6_8 F 0.4370(4) 0.64928(10) 0.8281(2) 0.0503(10) Uani 0.4808(16) 1 d . U P B 2
F7_8 F 0.3241(4) 0.60872(10) 0.8246(2) 0.0457(10) Uani 0.4808(16) 1 d . U P B 2
F8_8 F 0.4727(8) 0.6165(2) 0.9094(3) 0.0483(15) Uani 0.4808(16) 1 d . U P B 2
F9_8 F 0.7384(5) 0.51809(16) 0.8554(4) 0.0640(15) Uani 0.4808(16) 1 d . U P B 2
F10_8 F 0.6036(5) 0.49814(12) 0.7761(3) 0.0675(13) Uani 0.4808(16) 1 d . U P B 2
F11_8 F 0.4409(7) 0.49217(17) 0.8649(5) 0.0807(19) Uani 0.4808(16) 1 d . U P B 2
F12_8 F 0.5743(6) 0.51342(14) 0.9454(3) 0.0784(15) Uani 0.4808(16) 1 d . U P B 2
F13_8 F 0.6176(7) 0.47185(16) 0.8981(5) 0.0819(18) Uani 0.4808(16) 1 d . U P B 2
F14_8 F 0.3459(4) 0.56917(10) 0.7260(2) 0.0501(10) Uani 0.4808(16) 1 d . U P B 2
F15_8 F 0.3894(6) 0.52124(15) 0.7441(3) 0.0507(14) Uani 0.4808(16) 1 d . U P B 2
F16_8 F 0.5591(5) 0.52377(13) 0.6557(3) 0.0709(14) Uani 0.4808(16) 1 d . U P B 2
F17_8 F 0.3762(8) 0.5402(2) 0.6144(4) 0.0700(17) Uani 0.4808(16) 1 d . U P B 2
F18_8 F 0.5422(11) 0.5658(2) 0.6231(5) 0.078(2) Uani 0.4808(16) 1 d . U P B 2
P1_8 P 0.55966(16) 0.55911(4) 0.81226(10) 0.0386(4) Uani 0.4808(16) 1 d . U P B 2
C1_9 C -0.126(2) 0.5083(6) 0.6422(13) 0.0602(17) Uani 0.321(5) 1 d . U P C 1
C2_9 C -0.2185(19) 0.5070(4) 0.5927(9) 0.0657(18) Uani 0.321(5) 1 d . U P C 1
H2_9 H -0.295456 0.499170 0.602164 0.079 Uiso 0.321(5) 1 calc R U P C 1
C3_9 C -0.2079(18) 0.5171(4) 0.5228(8) 0.0674(18) Uani 0.321(5) 1 d . U P C 1
H3_9 H -0.274331 0.513846 0.487196 0.081 Uiso 0.321(5) 1 calc R U P C 1
C4_9 C -0.1064(16) 0.5308(3) 0.5100(8) 0.0645(18) Uani 0.321(5) 1 d . U P C 1
H4_9 H -0.099345 0.538879 0.466208 0.077 Uiso 0.321(5) 1 calc R U P C 1
C5_9 C -0.0109(19) 0.5327(4) 0.5626(10) 0.0622(17) Uani 0.321(5) 1 d . U P C 1
H5_9 H 0.063221 0.542297 0.553417 0.075 Uiso 0.321(5) 1 calc R U P C 1
C6_9 C -0.0138(16) 0.5225(3) 0.6243(8) 0.0597(14) Uani 0.321(5) 1 d . U P C 1
H6_9 H 0.057302 0.524298 0.657647 0.072 Uiso 0.321(5) 1 calc R U P C 1
C7_9 C -0.1280(15) 0.5002(4) 0.7138(7) 0.064(3) Uani 0.321(5) 1 d . U P C 1
H7A_9 H -0.044300 0.494881 0.735131 0.096 Uiso 0.321(5) 1 calc R U P C 1
H7B_9 H -0.182611 0.482333 0.716356 0.096 Uiso 0.321(5) 1 calc R U P C 1
H7C_9 H -0.158628 0.517775 0.737627 0.096 Uiso 0.321(5) 1 calc R U P C 1
C1_10 C -0.1634(8) 0.51325(17) 0.5780(4) 0.0613(12) Uani 0.679(5) 1 d . U P C 2
C2_10 C -0.0626(8) 0.52711(19) 0.5550(4) 0.0624(13) Uani 0.679(5) 1 d . U P C 2
H2_10 H -0.062329 0.530183 0.507649 0.075 Uiso 0.679(5) 1 calc R U P C 2
C3_10 C 0.0392(7) 0.53661(17) 0.6019(4) 0.0626(13) Uani 0.679(5) 1 d . U P C 2
H3_10 H 0.108373 0.545899 0.585843 0.075 Uiso 0.679(5) 1 calc R U P C 2
C4_10 C 0.0396(7) 0.53255(15) 0.6711(4) 0.0631(14) Uani 0.679(5) 1 d . U P C 2
H4_10 H 0.108758 0.539027 0.702350 0.076 Uiso 0.679(5) 1 calc R U P C 2
C5_10 C -0.0583(7) 0.51943(15) 0.6942(3) 0.0612(13) Uani 0.679(5) 1 d . U P C 2
H5_10 H -0.058583 0.516671 0.741632 0.073 Uiso 0.679(5) 1 calc R U P C 2
C6_10 C -0.1564(9) 0.5102(2) 0.6491(5) 0.0606(14) Uani 0.679(5) 1 d . U P C 2
H6_10 H -0.224512 0.501030 0.666591 0.073 Uiso 0.679(5) 1 calc R U P C 2
C7_10 C -0.2706(9) 0.5032(2) 0.5294(4) 0.0770(19) Uani 0.679(5) 1 d . U P C 2
H7A_10 H -0.347014 0.508938 0.546819 0.116 Uiso 0.679(5) 1 calc R U P C 2
H7B_10 H -0.267780 0.480745 0.523514 0.116 Uiso 0.679(5) 1 calc R U P C 2
H7C_10 H -0.268165 0.513391 0.485393 0.116 Uiso 0.679(5) 1 calc R U P C 2

loop_
_atom_site_aniso_label
_atom_site_aniso_U_11
_atom_site_aniso_U_22
_atom_site_aniso_U_33
_atom_site_aniso_U_23
_atom_site_aniso_U_13
_atom_site_aniso_U_12
C1_1 0.0234(12) 0.0237(12) 0.0295(13) -0.0002(10) 0.0018(10) 0.0016(10)
N1_1 0.0410(13) 0.0226(11) 0.0274(11) 0.0002(9) -0.0009(10) 0.0051(10)
Cu1_1 0.0306(2) 0.0269(2) 0.0294(2) 0.00271(17) 0.00129(17) 0.00203(17)
C2_1 0.0403(16) 0.0270(14) 0.0250(13) 0.0013(11) -0.0015(12) 0.0040(12)
N2_1 0.0272(11) 0.0224(11) 0.0248(11) -0.0011(9) -0.0016(9) 0.0019(9)
C3_1 0.0449(17) 0.0254(14) 0.0282(14) 0.0016(11) -0.0031(12) 0.0045(12)
C4_1 0.0337(14) 0.0242(13) 0.0354(14) -0.0039(11) -0.0010(12) 0.0040(11)
C5_1 0.0306(15) 0.0332(15) 0.0596(19) -0.0098(14) 0.0014(14) 0.0017(12)
C6_1 0.0357(17) 0.0416(18) 0.084(2) -0.0218(17) 0.0073(17) 0.0069(14)
C7_1 0.0451(18) 0.0323(17) 0.081(2) -0.0205(17) 0.0015(17) 0.0043(14)
C8_1 0.0349(16) 0.0321(16) 0.065(2) -0.0077(15) 0.0008(15) -0.0018(13)
C9_1 0.0323(14) 0.0304(14) 0.0443(16) -0.0003(12) 0.0028(12) 0.0030(12)
C10_1 0.0318(17) 0.048(2) 0.075(2) -0.0168(18) 0.0024(16) -0.0033(15)
C11_1 0.044(2) 0.067(3) 0.097(3) -0.009(3) -0.016(2) -0.003(2)
C12_1 0.063(3) 0.123(5) 0.090(3) -0.017(3) 0.018(3) -0.043(3)
C13_1 0.0328(17) 0.0460(19) 0.073(2) -0.0056(17) 0.0104(16) 0.0036(15)
C14_1 0.042(2) 0.122(5) 0.103(4) -0.026(3) -0.013(2) 0.028(3)
C15_1 0.060(3) 0.088(4) 0.103(4) 0.003(3) 0.037(3) -0.006(3)
C16_1 0.0268(13) 0.0223(12) 0.0288(13) -0.0018(10) -0.0006(10) 0.0008(10)
C17_1 0.0275(13) 0.0299(14) 0.0318(13) -0.0015(11) 0.0008(11) -0.0029(11)
C18_1 0.0367(16) 0.0399(16) 0.0350(15) -0.0039(13) -0.0045(13) -0.0057(13)
C19_1 0.0528(18) 0.0397(17) 0.0334(15) -0.0118(13) 0.0024(14) -0.0018(15)
C20_1 0.0440(17) 0.0365(16) 0.0394(16) -0.0063(13) 0.0135(13) 0.0031(13)
C21_1 0.0297(14) 0.0259(13) 0.0385(14) -0.0024(11) 0.0077(12) -0.0003(11)
C22_1 0.0251(14) 0.0392(16) 0.0404(16) 0.0012(13) 0.0020(12) -0.0015(12)
C23_1 0.0352(17) 0.0443(19) 0.052(2) 0.0088(16) 0.0079(15) -0.0032(15)
C24_1 0.0338(18) 0.049(2) 0.065(2) 0.0137(18) 0.0088(16) 0.0049(15)
C25_1 0.0260(15) 0.0346(16) 0.0581(19) -0.0050(14) 0.0077(14) -0.0004(12)
C26_1 0.0304(19) 0.050(2) 0.143(5) -0.018(3) 0.009(2) 0.0031(17)
C27_1 0.043(2) 0.049(2) 0.092(3) 0.008(2) 0.008(2) -0.0130(17)
N1_2 0.0416(14) 0.0326(13) 0.0340(13) 0.0043(10) 0.0037(11) 0.0032(11)
C2_2 0.081(2) 0.0426(18) 0.0353(17) 0.0015(14) -0.0021(17) 0.0001(17)
C3_2 0.124(3) 0.053(2) 0.043(2) 0.0018(17) -0.016(2) -0.004(2)
C4_2 0.128(4) 0.066(3) 0.058(2) 0.012(2) -0.038(3) -0.027(3)
C5_2 0.085(3) 0.085(3) 0.067(3) 0.030(2) -0.039(2) -0.033(2)
C6_2 0.057(2) 0.068(2) 0.053(2) 0.0258(18) -0.0124(17) -0.0119(18)
C1_2 0.0533(18) 0.0387(16) 0.0314(15) 0.0104(12) -0.0050(13) -0.0061(14)
C1_3 0.0389(17) 0.0399(18) 0.0381(17) 0.0118(15) 0.0064(15) 0.0061(15)
C2_3 0.0414(19) 0.049(3) 0.043(2) 0.0150(19) 0.0098(18) 0.009(2)
C3_3 0.0408(19) 0.061(2) 0.060(2) 0.0143(19) 0.0092(18) 0.0082(19)
C4_3 0.058(2) 0.063(3) 0.059(2) 0.007(2) 0.006(2) 0.006(2)
C5_3 0.0403(18) 0.062(2) 0.0392(17) 0.0119(16) 0.0132(16) 0.0186(17)
C6_3 0.045(2) 0.061(2) 0.042(2) 0.0133(19) 0.0099(18) 0.0264(19)
F1_3 0.0349(15) 0.0698(19) 0.0348(19) 0.004(2) 0.0021(18) 0.0034(13)
F2_3 0.0456(15) 0.080(2) 0.0325(13) 0.0133(13) 0.0013(11) 0.0193(14)
F3_3 0.0347(16) 0.0477(16) 0.081(2) 0.0275(15) 0.0193(15) 0.0091(13)
F4_3 0.061(3) 0.043(3) 0.051(2) -0.0178(16) -0.0036(18) 0.0046(19)
F5_3 0.0403(16) 0.0431(15) 0.0344(14) 0.0124(11) 0.0071(11) 0.0089(12)
F6_3 0.0538(18) 0.074(2) 0.0549(17) 0.0225(15) 0.0332(14) 0.0251(16)
F7_3 0.0380(14) 0.0632(18) 0.0597(18) 0.0297(16) 0.0132(13) 0.0177(13)
F8_3 0.0452(15) 0.0577(17) 0.0531(16) 0.0028(13) -0.0037(12) -0.0055(13)
F9_3 0.0422(18) 0.073(2) 0.078(2) -0.0255(17) -0.0024(19) -0.0090(17)
F10_3 0.0501(18) 0.090(2) 0.088(2) 0.040(2) 0.0356(17) 0.0346(18)
F11_3 0.0716(19) 0.0698(19) 0.0441(15) 0.0163(14) 0.0143(14) 0.0306(16)
F12_3 0.0673(19) 0.0669(19) 0.0580(17) -0.0223(15) -0.0079(15) 0.0106(15)
F13_3 0.073(2) 0.0651(19) 0.0517(17) 0.0045(14) 0.0357(16) -0.0056(16)
F14_3 0.0664(19) 0.102(3) 0.0344(14) 0.0084(15) 0.0092(13) 0.0387(18)
F15_3 0.0471(15) 0.0607(18) 0.0449(15) 0.0000(13) 0.0011(12) 0.0091(13)
F16_3 0.0406(17) 0.094(2) 0.077(2) 0.035(2) 0.0195(16) 0.0281(16)
F17_3 0.083(2) 0.063(2) 0.071(2) 0.0025(17) 0.0084(19) 0.0412(18)
F18_3 0.047(2) 0.080(2) 0.0380(17) 0.0124(15) 0.0060(14) 0.0198(18)
P1_3 0.0270(5) 0.0487(7) 0.0465(6) 0.0224(5) 0.0115(4) 0.0100(4)
C1_4 0.042(2) 0.049(3) 0.049(3) 0.012(2) 0.009(2) 0.007(2)
C2_4 0.043(3) 0.050(3) 0.046(3) 0.013(3) 0.012(3) 0.009(3)
C3_4 0.045(3) 0.067(3) 0.044(3) 0.009(3) 0.009(2) 0.020(3)
C4_4 0.050(3) 0.068(3) 0.046(3) 0.004(3) 0.010(3) 0.020(3)
C5_4 0.044(3) 0.059(3) 0.056(3) 0.007(3) 0.001(3) 0.010(3)
C6_4 0.051(3) 0.066(3) 0.065(3) 0.003(3) 0.007(3) 0.006(3)
F1_4 0.029(4) 0.064(4) 0.044(5) 0.012(6) -0.001(5) 0.002(3)
F2_4 0.038(4) 0.063(4) 0.056(4) 0.009(4) 0.001(3) 0.006(3)
F3_4 0.051(5) 0.049(4) 0.045(4) 0.012(3) 0.012(4) 0.013(4)
F4_4 0.043(5) 0.040(4) 0.047(4) 0.007(3) 0.010(4) 0.002(4)
F5_4 0.055(6) 0.050(7) 0.050(5) 0.002(5) 0.004(5) 0.000(5)
F6_4 0.057(4) 0.052(4) 0.050(4) 0.006(3) -0.002(3) 0.015(4)
F7_4 0.065(4) 0.061(4) 0.069(5) 0.005(4) 0.020(4) 0.025(4)
F8_4 0.048(4) 0.059(4) 0.067(4) 0.023(4) 0.016(4) -0.003(4)
F9_4 0.035(4) 0.078(4) 0.047(4) 0.018(4) 0.003(3) 0.020(3)
F10_4 0.054(5) 0.073(4) 0.044(4) 0.008(4) 0.002(4) 0.030(4)
F11_4 0.052(5) 0.091(6) 0.038(4) -0.015(4) 0.007(3) 0.007(4)
F12_4 0.072(5) 0.078(6) 0.065(6) -0.004(5) 0.013(5) 0.033(5)
F13_4 0.071(5) 0.065(5) 0.062(5) -0.002(4) 0.023(4) 0.011(4)
F14_4 0.044(3) 0.070(4) 0.045(4) 0.009(4) -0.008(3) 0.008(3)
F15_4 0.069(4) 0.072(4) 0.035(4) -0.003(3) -0.004(4) 0.023(4)
F16_4 0.056(4) 0.069(4) 0.078(4) 0.011(4) 0.000(4) -0.019(4)
F17_4 0.044(4) 0.076(5) 0.072(5) 0.002(5) 0.017(4) 0.006(4)
F18_4 0.051(5) 0.059(4) 0.081(4) -0.004(4) 0.011(5) -0.005(4)
P1_4 0.0344(15) 0.0505(18) 0.0434(16) 0.0072(15) 0.0059(13) 0.0119(14)
C1_5 0.0165(13) 0.0384(16) 0.0365(16) 0.0040(13) 0.0032(11) 0.0028(11)
Cu1_5 0.0266(2) 0.0360(3) 0.0335(2) 0.00019(18) -0.00044(18) 0.00043(18)
N1_5 0.0237(12) 0.0347(13) 0.0302(12) -0.0023(10) 0.0026(10) 0.0024(10)
C2_5 0.0288(15) 0.0430(18) 0.0343(16) -0.0077(13) 0.0043(13) 0.0052(13)
N2_5 0.0271(13) 0.0401(15) 0.0315(13) 0.0019(11) 0.0027(10) 0.0019(11)
C3_5 0.0323(16) 0.049(2) 0.0325(16) -0.0020(14) 0.0029(13) 0.0021(14)
C4_5 0.0249(14) 0.0306(15) 0.0299(14) -0.0035(12) 0.0003(11) 0.0013(11)
C5_5 0.0252(14) 0.0287(15) 0.0358(15) -0.0052(12) 0.0004(12) -0.0025(11)
C6_5 0.0287(15) 0.0360(17) 0.0364(16) -0.0015(13) -0.0062(12) 0.0011(13)
C7_5 0.0429(18) 0.0400(18) 0.0301(16) -0.0020(13) 0.0001(13) -0.0037(14)
C8_5 0.0309(16) 0.0435(18) 0.0328(16) -0.0051(13) 0.0046(12) -0.0039(13)
C9_5 0.0253(14) 0.0351(16) 0.0325(15) -0.0067(12) 0.0021(12) 0.0008(12)
C10_5 0.0231(14) 0.0335(16) 0.0442(17) -0.0010(13) -0.0006(13) 0.0017(12)
C11_5 0.0387(19) 0.043(2) 0.064(2) -0.0023(17) 0.0163(17) 0.0043(15)
C12_5 0.0300(18) 0.059(2) 0.080(3) -0.022(2) 0.0058(18) -0.0134(17)
C13_5 0.0234(14) 0.0454(18) 0.0362(16) -0.0037(14) 0.0048(12) 0.0048(13)
C14_5 0.036(2) 0.061(3) 0.074(3) -0.025(2) 0.0001(18) 0.0126(18)
C15_5 0.0312(17) 0.055(2) 0.0417(18) -0.0060(16) -0.0039(14) -0.0003(15)
C16_5 0.0321(16) 0.0436(18) 0.0308(15) 0.0063(13) 0.0004(12) -0.0029(14)
C17_5 0.0357(17) 0.0401(18) 0.0427(18) 0.0037(14) -0.0004(14) 0.0023(14)
C18_5 0.050(2) 0.044(2) 0.050(2) 0.0072(16) -0.0039(17) 0.0033(17)
C19_5 0.067(3) 0.044(2) 0.043(2) 0.0085(16) 0.0013(18) -0.0090(19)
C20_5 0.055(2) 0.059(2) 0.043(2) 0.0085(17) 0.0046(17) -0.0203(19)
C21_5 0.0374(18) 0.058(2) 0.0347(17) 0.0073(15) 0.0019(14) -0.0079(16)
C22_5 0.0284(17) 0.0408(19) 0.069(2) 0.0039(17) 0.0021(16) 0.0041(14)
C23_5 0.036(2) 0.085(3) 0.068(3) 0.004(2) 0.0090(19) -0.012(2)
C24_5 0.043(2) 0.061(3) 0.080(3) -0.017(2) -0.009(2) 0.0034(19)
C25_5 0.0315(18) 0.084(3) 0.050(2) 0.016(2) 0.0040(16) -0.0099(19)
C26_5 0.041(3) 0.219(8) 0.053(3) 0.002(4) -0.003(2) 0.004(4)
C27_5 0.049(2) 0.103(4) 0.054(2) 0.003(2) 0.016(2) -0.005(2)
C1_6 0.0297(15) 0.0362(16) 0.0349(16) -0.0016(13) -0.0015(12) -0.0043(13)
N1_6 0.0330(14) 0.0448(16) 0.0381(15) -0.0003(12) -0.0040(11) 0.0019(12)
C2_6 0.045(2) 0.0436(19) 0.0440(19) 0.0035(15) 0.0119(15) -0.0025(16)
C3_6 0.057(2) 0.046(2) 0.049(2) 0.0115(17) 0.0006(18) 0.0011(18)
C4_6 0.041(2) 0.043(2) 0.064(2) -0.0033(18) -0.0037(18) 0.0047(16)
C5_6 0.0367(19) 0.063(2) 0.054(2) -0.0037(19) 0.0096(16) 0.0043(17)
C6_6 0.0382(18) 0.053(2) 0.0405(18) 0.0054(16) 0.0054(15) -0.0009(16)
C1_7 0.065(2) 0.053(2) 0.058(2) -0.005(2) 0.003(2) 0.001(2)
C2_7 0.074(3) 0.066(3) 0.067(3) 0.002(3) -0.005(3) 0.000(3)
C3_7 0.045(2) 0.048(2) 0.062(2) -0.006(2) 0.001(2) 0.006(2)
C4_7 0.055(3) 0.050(2) 0.075(3) 0.007(3) 0.002(3) 0.013(2)
C5_7 0.037(2) 0.045(2) 0.051(2) -0.0036(19) 0.0018(19) 0.0008(19)
C6_7 0.040(2) 0.050(2) 0.058(3) -0.011(2) 0.006(2) 0.001(2)
F1_7 0.047(3) 0.062(4) 0.073(4) -0.002(3) -0.012(3) -0.011(2)
F2_7 0.064(4) 0.051(4) 0.062(4) -0.006(3) 0.022(3) -0.012(3)
F3_7 0.083(3) 0.044(2) 0.047(2) -0.0170(18) 0.001(2) 0.009(2)
F4_7 0.101(3) 0.051(2) 0.063(3) 0.008(2) 0.004(3) 0.014(2)
F5_7 0.069(3) 0.072(4) 0.035(2) -0.018(2) 0.009(2) -0.012(3)
F6_7 0.056(3) 0.088(3) 0.088(3) 0.016(3) 0.016(2) -0.006(3)
F7_7 0.076(3) 0.092(4) 0.058(3) 0.022(2) -0.013(2) -0.011(3)
F8_7 0.111(4) 0.055(3) 0.081(4) -0.005(3) -0.041(3) -0.003(4)
F9_7 0.050(2) 0.066(3) 0.063(2) -0.014(2) -0.011(2) 0.007(2)
F10_7 0.044(2) 0.073(3) 0.082(3) -0.021(3) 0.009(3) 0.012(2)
F11_7 0.071(4) 0.067(4) 0.075(4) 0.023(3) 0.017(3) 0.017(3)
F12_7 0.090(3) 0.045(2) 0.090(3) -0.001(2) -0.004(3) 0.006(2)
F13_7 0.090(4) 0.070(4) 0.080(3) 0.012(3) -0.017(3) 0.028(3)
F14_7 0.040(2) 0.053(2) 0.079(3) 0.004(2) -0.0058(19) 0.0009(18)
F15_7 0.047(3) 0.058(3) 0.059(3) 0.003(2) 0.005(3) -0.002(2)
F16_7 0.068(3) 0.052(2) 0.075(3) -0.006(2) 0.009(2) -0.011(2)
F17_7 0.038(2) 0.069(3) 0.076(3) -0.022(2) 0.000(2) 0.0006(19)
F18_7 0.048(3) 0.064(4) 0.079(4) -0.023(3) 0.017(3) 0.007(3)
P1_7 0.0422(9) 0.0329(8) 0.0407(9) -0.0097(7) -0.0013(7) -0.0032(7)
C1_8 0.031(2) 0.042(2) 0.045(2) -0.011(2) 0.002(2) 0.0029(19)
C2_8 0.034(2) 0.050(2) 0.049(3) -0.006(2) 0.004(2) 0.002(2)
C3_8 0.044(2) 0.046(3) 0.071(3) 0.000(2) 0.001(2) 0.009(3)
C4_8 0.056(3) 0.051(3) 0.083(3) 0.009(3) 0.001(3) 0.011(2)
C5_8 0.042(2) 0.039(2) 0.054(2) -0.012(2) 0.006(2) -0.002(2)
C6_8 0.059(3) 0.055(3) 0.059(3) -0.015(2) 0.006(2) -0.006(2)
F1_8 0.018(2) 0.048(4) 0.055(3) -0.004(3) 0.0005(19) 0.004(2)
F2_8 0.035(2) 0.043(3) 0.055(3) 0.000(2) 0.005(2) -0.002(2)
F3_8 0.031(2) 0.059(3) 0.048(2) -0.003(2) -0.0010(17) -0.001(2)
F4_8 0.0329(19) 0.043(2) 0.050(2) -0.0164(18) 0.0045(17) -0.0045(16)
F5_8 0.049(2) 0.042(2) 0.041(2) -0.0024(17) 0.0043(17) 0.0016(18)
F6_8 0.044(2) 0.043(2) 0.065(3) -0.0114(19) 0.0086(19) 0.0051(18)
F7_8 0.0278(18) 0.047(2) 0.063(2) -0.009(2) 0.0070(17) 0.0036(16)
F8_8 0.042(3) 0.063(4) 0.039(3) -0.012(2) 0.006(2) 0.011(3)
F9_8 0.039(2) 0.072(3) 0.078(3) 0.005(3) -0.002(3) 0.011(2)
F10_8 0.059(3) 0.051(2) 0.093(3) -0.023(2) 0.013(2) 0.004(2)
F11_8 0.061(3) 0.055(4) 0.125(5) 0.019(3) 0.008(3) 0.000(3)
F12_8 0.080(3) 0.072(3) 0.083(3) 0.023(3) 0.009(3) 0.015(3)
F13_8 0.072(4) 0.056(3) 0.116(4) 0.022(3) 0.009(3) 0.018(3)
F14_8 0.036(2) 0.051(2) 0.060(2) -0.0122(19) -0.0044(18) 0.0002(17)
F15_8 0.039(3) 0.044(3) 0.069(4) -0.010(3) 0.009(3) -0.006(2)
F16_8 0.066(3) 0.070(3) 0.079(3) -0.032(3) 0.019(3) 0.006(2)
F17_8 0.074(3) 0.072(4) 0.059(3) -0.025(4) -0.006(2) 0.013(4)
F18_8 0.066(3) 0.077(5) 0.095(5) 0.002(4) 0.023(4) -0.018(3)
P1_8 0.0287(8) 0.0374(9) 0.0495(10) -0.0058(8) 0.0043(7) 0.0005(7)
C1_9 0.078(4) 0.043(3) 0.060(3) -0.002(3) 0.010(3) 0.022(3)
C2_9 0.082(4) 0.049(3) 0.065(3) -0.004(3) 0.007(3) 0.016(3)
C3_9 0.084(4) 0.054(3) 0.062(3) -0.006(3) 0.002(3) 0.016(3)
C4_9 0.083(4) 0.053(3) 0.057(3) -0.006(3) 0.008(3) 0.020(3)
C5_9 0.078(4) 0.053(3) 0.057(3) -0.008(3) 0.012(3) 0.020(3)
C6_9 0.075(3) 0.046(2) 0.058(2) -0.006(2) 0.011(2) 0.024(2)
C7_9 0.072(6) 0.057(5) 0.066(5) 0.004(5) 0.020(5) 0.027(5)
C1_10 0.080(3) 0.048(2) 0.056(2) -0.0075(19) 0.011(2) 0.019(2)
C2_10 0.078(3) 0.053(3) 0.056(2) -0.011(2) 0.010(3) 0.019(2)
C3_10 0.071(3) 0.056(3) 0.062(3) -0.013(2) 0.014(2) 0.023(2)
C4_10 0.074(3) 0.052(3) 0.063(3) -0.010(2) 0.007(2) 0.032(2)
C5_10 0.081(3) 0.044(2) 0.058(2) -0.004(2) 0.008(2) 0.028(2)
C6_10 0.081(3) 0.042(2) 0.060(3) -0.001(2) 0.013(3) 0.022(3)
C7_10 0.093(5) 0.063(4) 0.073(4) 0.001(3) 0.002(4) -0.006(4)

loop_
_atom_type_symbol
_atom_type_description
_atom_type_scat_dispersion_real
_atom_type_scat_dispersion_imag
_atom_type_scat_source
C C 0.0181 0.0091 'International Tables Vol C Tables 4.2.6.8 and 6.1.1.4'
H H 0.0000 0.0000 'International Tables Vol C Tables 4.2.6.8 and 6.1.1.4'
N N 0.0311 0.0180 'International Tables Vol C Tables 4.2.6.8 and 6.1.1.4'
F F 0.0727 0.0534 'International Tables Vol C Tables 4.2.6.8 and 6.1.1.4'
P P 0.2955 0.4335 'International Tables Vol C Tables 4.2.6.8 and 6.1.1.4'
Cu Cu -1.9646 0.5888 'International Tables Vol C Tables 4.2.6.8 and 6.1.1.4'

loop_
_geom_angle_atom_site_label_1
_geom_angle_atom_site_label_2
_geom_angle_atom_site_label_3
_geom_angle
_geom_angle_site_symmetry_1
_geom_angle_site_symmetry_3
_geom_angle_publ_flag
N1_1 C1_1 N2_1 108.8(2) . . ?
N1_1 C1_1 Cu1_1 131.8(2) . . ?
N2_1 C1_1 Cu1_1 119.4(2) . . ?
C1_1 N1_1 C4_1 125.9(2) . . ?
C1_1 N1_1 C2_1 113.2(2) . . ?
C4_1 N1_1 C2_1 120.8(2) . . ?
C1_1 Cu1_1 N1_2 171.08(12) . . ?
N1_1 C2_1 C3_1 102.6(2) . . ?
N1_1 C2_1 H2A_1 111.2 . . ?
C3_1 C2_1 H2A_1 111.2 . . ?
N1_1 C2_1 H2AB_1 111.2 . . ?
C3_1 C2_1 H2AB_1 111.2 . . ?
H2A_1 C2_1 H2AB_1 109.2 . . ?
C1_1 N2_1 C16_1 124.1(2) . . ?
C1_1 N2_1 C3_1 113.1(2) . . ?
C16_1 N2_1 C3_1 122.1(2) . . ?
N2_1 C3_1 C2_1 102.0(2) . . ?
N2_1 C3_1 H3A_1 111.4 . . ?
C2_1 C3_1 H3A_1 111.4 . . ?
N2_1 C3_1 H3AB_1 111.4 . . ?
C2_1 C3_1 H3AB_1 111.4 . . ?
H3A_1 C3_1 H3AB_1 109.2 . . ?
C9_1 C4_1 C5_1 122.5(3) . . ?
C9_1 C4_1 N1_1 119.0(3) . . ?
C5_1 C4_1 N1_1 118.3(3) . . ?
C6_1 C5_1 C4_1 117.3(3) . . ?
C6_1 C5_1 C10_1 119.9(3) . . ?
C4_1 C5_1 C10_1 122.8(3) . . ?
C7_1 C6_1 C5_1 121.4(3) . . ?
C7_1 C6_1 H6_1 119.3 . . ?
C5_1 C6_1 H6_1 119.3 . . ?
C8_1 C7_1 C6_1 120.1(3) . . ?
C8_1 C7_1 H7_1 119.9 . . ?
C6_1 C7_1 H7_1 119.9 . . ?
C7_1 C8_1 C9_1 121.1(3) . . ?
C7_1 C8_1 H8_1 119.4 . . ?
C9_1 C8_1 H8_1 119.4 . . ?
C8_1 C9_1 C4_1 117.6(3) . . ?
C8_1 C9_1 C13_1 120.4(3) . . ?
C4_1 C9_1 C13_1 122.1(3) . . ?
C12_1 C10_1 C5_1 112.3(4) . . ?
C12_1 C10_1 C11_1 111.0(4) . . ?
C5_1 C10_1 C11_1 110.8(4) . . ?
C12_1 C10_1 H10_1 107.5 . . ?
C5_1 C10_1 H10_1 107.5 . . ?
C11_1 C10_1 H10_1 107.5 . . ?
C10_1 C11_1 H11A_1 109.5 . . ?
C10_1 C11_1 H11B_1 109.5 . . ?
H11A_1 C11_1 H11B_1 109.5 . . ?
C10_1 C11_1 H11C_1 109.5 . . ?
H11A_1 C11_1 H11C_1 109.5 . . ?
H11B_1 C11_1 H11C_1 109.5 . . ?
C10_1 C12_1 H12A_1 109.5 . . ?
C10_1 C12_1 H12B_1 109.5 . . ?
H12A_1 C12_1 H12B_1 109.5 . . ?
C10_1 C12_1 H12C_1 109.5 . . ?
H12A_1 C12_1 H12C_1 109.5 . . ?
H12B_1 C12_1 H12C_1 109.5 . . ?
C14_1 C13_1 C9_1 111.4(4) . . ?
C14_1 C13_1 C15_1 113.1(4) . . ?
C9_1 C13_1 C15_1 110.7(3) . . ?
C14_1 C13_1 H13_1 107.1 . . ?
C9_1 C13_1 H13_1 107.1 . . ?
C15_1 C13_1 H13_1 107.1 . . ?
C13_1 C14_1 H14A_1 109.5 . . ?
C13_1 C14_1 H14B_1 109.5 . . ?
H14A_1 C14_1 H14B_1 109.5 . . ?
C13_1 C14_1 H14C_1 109.5 . . ?
H14A_1 C14_1 H14C_1 109.5 . . ?
H14B_1 C14_1 H14C_1 109.5 . . ?
C13_1 C15_1 H15A_1 109.5 . . ?
C13_1 C15_1 H15B_1 109.5 . . ?
H15A_1 C15_1 H15B_1 109.5 . . ?
C13_1 C15_1 H15C_1 109.5 . . ?
H15A_1 C15_1 H15C_1 109.5 . . ?
H15B_1 C15_1 H15C_1 109.5 . . ?
C17_1 C16_1 C21_1 122.5(3) . . ?
C17_1 C16_1 N2_1 118.5(3) . . ?
C21_1 C16_1 N2_1 119.0(3) . . ?
C18_1 C17_1 C16_1 117.5(3) . . ?
C18_1 C17_1 C22_1 120.3(3) . . ?
C16_1 C17_1 C22_1 122.2(3) . . ?
C19_1 C18_1 C17_1 120.9(3) . . ?
C19_1 C18_1 H18_1 119.6 . . ?
C17_1 C18_1 H18_1 119.6 . . ?
C20_1 C19_1 C18_1 121.0(3) . . ?
C20_1 C19_1 H19_1 119.5 . . ?
C18_1 C19_1 H19_1 119.5 . . ?
C19_1 C20_1 C21_1 120.5(3) . . ?
C19_1 C20_1 H20_1 119.7 . . ?
C21_1 C20_1 H20_1 119.7 . . ?
C20_1 C21_1 C16_1 117.5(3) . . ?
C20_1 C21_1 C25_1 120.9(3) . . ?
C16_1 C21_1 C25_1 121.6(3) . . ?
C17_1 C22_1 C24_1 111.8(3) . . ?
C17_1 C22_1 C23_1 110.6(3) . . ?
C24_1 C22_1 C23_1 111.0(3) . . ?
C17_1 C22_1 H22_1 107.8 . . ?
C24_1 C22_1 H22_1 107.8 . . ?
C23_1 C22_1 H22_1 107.8 . . ?
C22_1 C23_1 H23A_1 109.5 . . ?
C22_1 C23_1 H23B_1 109.5 . . ?
H23A_1 C23_1 H23B_1 109.5 . . ?
C22_1 C23_1 H23C_1 109.5 . . ?
H23A_1 C23_1 H23C_1 109.5 . . ?
H23B_1 C23_1 H23C_1 109.5 . . ?
C22_1 C24_1 H24A_1 109.5 . . ?
C22_1 C24_1 H24B_1 109.5 . . ?
H24A_1 C24_1 H24B_1 109.5 . . ?
C22_1 C24_1 H24C_1 109.5 . . ?
H24A_1 C24_1 H24C_1 109.5 . . ?
H24B_1 C24_1 H24C_1 109.5 . . ?
C27_1 C25_1 C21_1 111.3(3) . . ?
C27_1 C25_1 C26_1 108.9(3) . . ?
C21_1 C25_1 C26_1 112.2(3) . . ?
C27_1 C25_1 H25_1 108.1 . . ?
C21_1 C25_1 H25_1 108.1 . . ?
C26_1 C25_1 H25_1 108.1 . . ?
C25_1 C26_1 H26A_1 109.5 . . ?
C25_1 C26_1 H26B_1 109.5 . . ?
H26A_1 C26_1 H26B_1 109.5 . . ?
C25_1 C26_1 H26C_1 109.5 . . ?
H26A_1 C26_1 H26C_1 109.5 . . ?
H26B_1 C26_1 H26C_1 109.5 . . ?
C25_1 C27_1 H27A_1 109.5 . . ?
C25_1 C27_1 H27B_1 109.5 . . ?
H27A_1 C27_1 H27B_1 109.5 . . ?
C25_1 C27_1 H27C_1 109.5 . . ?
H27A_1 C27_1 H27C_1 109.5 . . ?
H27B_1 C27_1 H27C_1 109.5 . . ?
C1_2 N1_2 Cu1_1 109.6(2) . . ?
C1_2 N1_2 H1A_2 109.7 . . ?
Cu1_1 N1_2 H1A_2 109.7 . . ?
C1_2 N1_2 H1B_2 109.7 . . ?
Cu1_1 N1_2 H1B_2 109.7 . . ?
H1A_2 N1_2 H1B_2 108.2 . . ?
C1_2 C2_2 C3_2 120.0(5) . . ?
C1_2 C2_2 H2_2 120.0 . . ?
C3_2 C2_2 H2_2 120.0 . . ?
C4_2 C3_2 C2_2 120.5(6) . . ?
C4_2 C3_2 H3_2 119.8 . . ?
C2_2 C3_2 H3_2 119.8 . . ?
C3_2 C4_2 C5_2 120.3(5) . . ?
C3_2 C4_2 H4_2 119.9 . . ?
C5_2 C4_2 H4_2 119.9 . . ?
C4_2 C5_2 C6_2 120.8(5) . . ?
C4_2 C5_2 H5_2 119.6 . . ?
C6_2 C5_2 H5_2 119.6 . . ?
C1_2 C6_2 C5_2 118.1(5) . . ?
C1_2 C6_2 H6_2 121.0 . . ?
C5_2 C6_2 H6_2 121.0 . . ?
C2_2 C1_2 C6_2 120.4(4) . . ?
C2_2 C1_2 N1_2 119.3(4) . . ?
C6_2 C1_2 N1_2 120.2(4) . . ?
F5_3 C1_3 F4_3 103.0(5) . . ?
F5_3 C1_3 C2_3 104.9(4) . . ?
F4_3 C1_3 C2_3 104.7(5) . . ?
F5_3 C1_3 P1_3 113.9(3) . . ?
F4_3 C1_3 P1_3 108.4(5) . . ?
C2_3 C1_3 P1_3 120.2(4) . . ?
F6_3 C2_3 F8_3 109.5(5) . . ?
F6_3 C2_3 F7_3 106.2(5) . . ?
F8_3 C2_3 F7_3 107.6(5) . . ?
F6_3 C2_3 C1_3 110.9(5) . . ?
F8_3 C2_3 C1_3 110.6(5) . . ?
F7_3 C2_3 C1_3 111.9(5) . . ?
F10_3 C3_3 F9_3 108.4(5) . . ?
F10_3 C3_3 C4_3 106.1(5) . . ?
F9_3 C3_3 C4_3 98.8(5) . . ?
F10_3 C3_3 P1_3 112.2(4) . . ?
F9_3 C3_3 P1_3 110.7(4) . . ?
C4_3 C3_3 P1_3 119.4(4) . . ?
F11_3 C4_3 F13_3 108.1(5) . . ?
F11_3 C4_3 F12_3 110.0(5) . . ?
F13_3 C4_3 F12_3 113.5(5) . . ?
F11_3 C4_3 C3_3 112.0(5) . . ?
F13_3 C4_3 C3_3 108.6(5) . . ?
F12_3 C4_3 C3_3 104.8(5) . . ?
F14_3 C5_3 F15_3 105.3(4) . . ?
F14_3 C5_3 C6_3 104.6(4) . . ?
F15_3 C5_3 C6_3 104.0(4) . . ?
F14_3 C5_3 P1_3 109.2(3) . . ?
F15_3 C5_3 P1_3 109.8(3) . . ?
C6_3 C5_3 P1_3 122.7(4) . . ?
F17_3 C6_3 F18_3 107.9(5) . . ?
F17_3 C6_3 F16_3 107.8(4) . . ?
F18_3 C6_3 F16_3 106.1(5) . . ?
F17_3 C6_3 C5_3 110.7(5) . . ?
F18_3 C6_3 C5_3 111.8(4) . . ?
F16_3 C6_3 C5_3 112.4(5) . . ?
F2_3 P1_3 F3_3 88.61(18) . . ?
F2_3 P1_3 F1_3 176.0(2) . . ?
F3_3 P1_3 F1_3 93.8(2) . . ?
F2_3 P1_3 C1_3 93.24(18) . . ?
F3_3 P1_3 C1_3 85.24(19) . . ?
F1_3 P1_3 C1_3 83.8(2) . . ?
F2_3 P1_3 C5_3 85.5(2) . . ?
F3_3 P1_3 C5_3 174.1(2) . . ?
F1_3 P1_3 C5_3 92.1(3) . . ?
C1_3 P1_3 C5_3 95.7(2) . . ?
F2_3 P1_3 C3_3 96.6(2) . . ?
F3_3 P1_3 C3_3 83.3(2) . . ?
F1_3 P1_3 C3_3 86.9(2) . . ?
C1_3 P1_3 C3_3 164.7(3) . . ?
C5_3 P1_3 C3_3 96.8(2) . . ?
F4_4 C1_4 C2_4 105.5(15) . . ?
F4_4 C1_4 F5_4 95.7(15) . . ?
C2_4 C1_4 F5_4 96.0(15) . . ?
F4_4 C1_4 P1_4 112.8(11) . . ?
C2_4 C1_4 P1_4 120.0(15) . . ?
F5_4 C1_4 P1_4 122.9(14) . . ?
F6_4 C2_4 F8_4 116(2) . . ?
F6_4 C2_4 F7_4 113(2) . . ?
F8_4 C2_4 F7_4 102.9(18) . . ?
F6_4 C2_4 C1_4 108.6(18) . . ?
F8_4 C2_4 C1_4 110(2) . . ?
F7_4 C2_4 C1_4 105.1(19) . . ?
F9_4 C3_4 F10_4 99.9(16) . . ?
F9_4 C3_4 C4_4 105.3(15) . . ?
F10_4 C3_4 C4_4 95.7(16) . . ?
F9_4 C3_4 P1_4 117.3(15) . . ?
F10_4 C3_4 P1_4 112.5(14) . . ?
C4_4 C3_4 P1_4 122.0(15) . . ?
F13_4 C4_4 F12_4 110.8(17) . . ?
F13_4 C4_4 F11_4 114.1(18) . . ?
F12_4 C4_4 F11_4 108.9(14) . . ?
F13_4 C4_4 C3_4 111.3(15) . . ?
F12_4 C4_4 C3_4 108.4(18) . . ?
F11_4 C4_4 C3_4 102.9(16) . . ?
F15_4 C5_4 F14_4 102.8(12) . . ?
F15_4 C5_4 C6_4 107.1(14) . . ?
F14_4 C5_4 C6_4 100.4(13) . . ?
F15_4 C5_4 P1_4 109.5(10) . . ?
F14_4 C5_4 P1_4 104.6(10) . . ?
C6_4 C5_4 P1_4 129.1(14) . . ?
F16_4 C6_4 F18_4 110(2) . . ?
F16_4 C6_4 F17_4 109(2) . . ?
F18_4 C6_4 F17_4 100.7(19) . . ?
F16_4 C6_4 C5_4 122(2) . . ?
F18_4 C6_4 C5_4 110.9(18) . . ?
F17_4 C6_4 C5_4 101.1(15) . . ?
F2_4 P1_4 F3_4 90.5(6) . . ?
F2_4 P1_4 F1_4 159.3(6) . . ?
F3_4 P1_4 F1_4 110.2(6) . . ?
F2_4 P1_4 C3_4 92.7(9) . . ?
F3_4 P1_4 C3_4 87.8(8) . . ?
F1_4 P1_4 C3_4 89.7(10) . . ?
F2_4 P1_4 C1_4 94.0(7) . . ?
F3_4 P1_4 C1_4 82.2(7) . . ?
F1_4 P1_4 C1_4 87.5(9) . . ?
C3_4 P1_4 C1_4 168.0(9) . . ?
F2_4 P1_4 C5_4 87.9(6) . . ?
F3_4 P1_4 C5_4 178.4(7) . . ?
F1_4 P1_4 C5_4 71.4(7) . . ?
C3_4 P1_4 C5_4 92.5(8) . . ?
C1_4 P1_4 C5_4 97.7(7) . . ?
N1_5 C1_5 N2_5 108.8(3) . . ?
N1_5 C1_5 Cu1_5 129.7(2) . . ?
N2_5 C1_5 Cu1_5 121.4(2) . . ?
C1_5 Cu1_5 N1_6 172.68(13) . . ?
C1_5 N1_5 C4_5 125.5(3) . . ?
C1_5 N1_5 C2_5 113.0(3) . . ?
C4_5 N1_5 C2_5 121.5(2) . . ?
N1_5 C2_5 C3_5 102.5(3) . . ?
N1_5 C2_5 H2A_5 111.3 . . ?
C3_5 C2_5 H2A_5 111.3 . . ?
N1_5 C2_5 H2AB_5 111.3 . . ?
C3_5 C2_5 H2AB_5 111.3 . . ?
H2A_5 C2_5 H2AB_5 109.2 . . ?
C1_5 N2_5 C16_5 123.6(3) . . ?
C1_5 N2_5 C3_5 113.0(3) . . ?
C16_5 N2_5 C3_5 122.7(3) . . ?
N2_5 C3_5 C2_5 102.6(2) . . ?
N2_5 C3_5 H3A_5 111.2 . . ?
C2_5 C3_5 H3A_5 111.2 . . ?
N2_5 C3_5 H3AB_5 111.2 . . ?
C2_5 C3_5 H3AB_5 111.2 . . ?
H3A_5 C3_5 H3AB_5 109.2 . . ?
C9_5 C4_5 C5_5 122.2(3) . . ?
C9_5 C4_5 N1_5 118.6(3) . . ?
C5_5 C4_5 N1_5 119.1(3) . . ?
C6_5 C5_5 C4_5 117.5(3) . . ?
C6_5 C5_5 C10_5 120.6(3) . . ?
C4_5 C5_5 C10_5 121.9(3) . . ?
C7_5 C6_5 C5_5 121.2(3) . . ?
C7_5 C6_5 H6_5 119.4 . . ?
C5_5 C6_5 H6_5 119.4 . . ?
C6_5 C7_5 C8_5 120.3(3) . . ?
C6_5 C7_5 H7_5 119.8 . . ?
C8_5 C7_5 H7_5 119.8 . . ?
C9_5 C8_5 C7_5 120.9(3) . . ?
C9_5 C8_5 H8_5 119.5 . . ?
C7_5 C8_5 H8_5 119.5 . . ?
C8_5 C9_5 C4_5 117.8(3) . . ?
C8_5 C9_5 C13_5 120.3(3) . . ?
C4_5 C9_5 C13_5 121.9(3) . . ?
C5_5 C10_5 C11_5 112.0(3) . . ?
C5_5 C10_5 C12_5 110.7(3) . . ?
C11_5 C10_5 C12_5 110.8(3) . . ?
C5_5 C10_5 H10_5 107.7 . . ?
C11_5 C10_5 H10_5 107.7 . . ?
C12_5 C10_5 H10_5 107.7 . . ?
C10_5 C11_5 H11A_5 109.5 . . ?
C10_5 C11_5 H11B_5 109.5 . . ?
H11A_5 C11_5 H11B_5 109.5 . . ?
C10_5 C11_5 H11C_5 109.5 . . ?
H11A_5 C11_5 H11C_5 109.5 . . ?
H11B_5 C11_5 H11C_5 109.5 . . ?
C10_5 C12_5 H12A_5 109.5 . . ?
C10_5 C12_5 H12B_5 109.5 . . ?
H12A_5 C12_5 H12B_5 109.5 . . ?
C10_5 C12_5 H12C_5 109.5 . . ?
H12A_5 C12_5 H12C_5 109.5 . . ?
H12B_5 C12_5 H12C_5 109.5 . . ?
C9_5 C13_5 C14_5 110.4(3) . . ?
C9_5 C13_5 C15_5 111.5(3) . . ?
C14_5 C13_5 C15_5 110.4(3) . . ?
C9_5 C13_5 H13_5 108.1 . . ?
C14_5 C13_5 H13_5 108.1 . . ?
C15_5 C13_5 H13_5 108.1 . . ?
C13_5 C14_5 H14A_5 109.5 . . ?
C13_5 C14_5 H14B_5 109.5 . . ?
H14A_5 C14_5 H14B_5 109.5 . . ?
C13_5 C14_5 H14C_5 109.5 . . ?
H14A_5 C14_5 H14C_5 109.5 . . ?
H14B_5 C14_5 H14C_5 109.5 . . ?
C13_5 C15_5 H15A_5 109.5 . . ?
C13_5 C15_5 H15B_5 109.5 . . ?
H15A_5 C15_5 H15B_5 109.5 . . ?
C13_5 C15_5 H15C_5 109.5 . . ?
H15A_5 C15_5 H15C_5 109.5 . . ?
H15B_5 C15_5 H15C_5 109.5 . . ?
C17_5 C16_5 C21_5 122.9(3) . . ?
C17_5 C16_5 N2_5 118.4(3) . . ?
C21_5 C16_5 N2_5 118.7(3) . . ?
C18_5 C17_5 C16_5 116.9(3) . . ?
C18_5 C17_5 C22_5 120.2(3) . . ?
C16_5 C17_5 C22_5 122.9(3) . . ?
C19_5 C18_5 C17_5 121.4(4) . . ?
C19_5 C18_5 H18_5 119.3 . . ?
C17_5 C18_5 H18_5 119.3 . . ?
C18_5 C19_5 C20_5 120.3(4) . . ?
C18_5 C19_5 H19_5 119.9 . . ?
C20_5 C19_5 H19_5 119.9 . . ?
C19_5 C20_5 C21_5 121.3(4) . . ?
C19_5 C20_5 H20_5 119.3 . . ?
C21_5 C20_5 H20_5 119.3 . . ?
C20_5 C21_5 C16_5 117.1(4) . . ?
C20_5 C21_5 C25_5 120.8(3) . . ?
C16_5 C21_5 C25_5 122.1(3) . . ?
C17_5 C22_5 C24_5 111.6(4) . . ?
C17_5 C22_5 C23_5 111.8(3) . . ?
C24_5 C22_5 C23_5 109.7(3) . . ?
C17_5 C22_5 H22_5 107.9 . . ?
C24_5 C22_5 H22_5 107.9 . . ?
C23_5 C22_5 H22_5 107.9 . . ?
C22_5 C23_5 H23A_5 109.5 . . ?
C22_5 C23_5 H23B_5 109.5 . . ?
H23A_5 C23_5 H23B_5 109.5 . . ?
C22_5 C23_5 H23C_5 109.5 . . ?
H23A_5 C23_5 H23C_5 109.5 . . ?
H23B_5 C23_5 H23C_5 109.5 . . ?
C22_5 C24_5 H24A_5 109.5 . . ?
C22_5 C24_5 H24B_5 109.5 . . ?
H24A_5 C24_5 H24B_5 109.5 . . ?
C22_5 C24_5 H24C_5 109.5 . . ?
H24A_5 C24_5 H24C_5 109.5 . . ?
H24B_5 C24_5 H24C_5 109.5 . . ?
C26_5 C25_5 C21_5 111.6(4) . . ?
C26_5 C25_5 C27_5 111.0(4) . . ?
C21_5 C25_5 C27_5 112.4(3) . . ?
C26_5 C25_5 H25_5 107.2 . . ?
C21_5 C25_5 H25_5 107.2 . . ?
C27_5 C25_5 H25_5 107.2 . . ?
C25_5 C26_5 H26A_5 109.5 . . ?
C25_5 C26_5 H26B_5 109.5 . . ?
H26A_5 C26_5 H26B_5 109.5 . . ?
C25_5 C26_5 H26C_5 109.5 . . ?
H26A_5 C26_5 H26C_5 109.5 . . ?
H26B_5 C26_5 H26C_5 109.5 . . ?
C25_5 C27_5 H27A_5 109.5 . . ?
C25_5 C27_5 H27B_5 109.5 . . ?
H27A_5 C27_5 H27B_5 109.5 . . ?
C25_5 C27_5 H27C_5 109.5 . . ?
H27A_5 C27_5 H27C_5 109.5 . . ?
H27B_5 C27_5 H27C_5 109.5 . . ?
C6_6 C1_6 C2_6 120.0(3) . . ?
C6_6 C1_6 N1_6 120.9(3) . . ?
C2_6 C1_6 N1_6 119.0(3) . . ?
C1_6 N1_6 Cu1_5 112.1(2) . . ?
C1_6 N1_6 H1A_6 109.2 . . ?
Cu1_5 N1_6 H1A_6 109.2 . . ?
C1_6 N1_6 H1AB_6 109.2 . . ?
Cu1_5 N1_6 H1AB_6 109.2 . . ?
H1A_6 N1_6 H1AB_6 107.9 . . ?
C1_6 C2_6 C3_6 118.9(3) . . ?
C1_6 C2_6 H2_6 120.5 . . ?
C3_6 C2_6 H2_6 120.5 . . ?
C4_6 C3_6 C2_6 121.1(4) . . ?
C4_6 C3_6 H3_6 119.5 . . ?
C2_6 C3_6 H3_6 119.5 . . ?
C3_6 C4_6 C5_6 119.4(4) . . ?
C3_6 C4_6 H4_6 120.3 . . ?
C5_6 C4_6 H4_6 120.3 . . ?
C4_6 C5_6 C6_6 120.3(4) . . ?
C4_6 C5_6 H5_6 119.9 . . ?
C6_6 C5_6 H5_6 119.9 . . ?
C1_6 C6_6 C5_6 120.3(3) . . ?
C1_6 C6_6 H6_6 119.8 . . ?
C5_6 C6_6 H6_6 119.8 . . ?
F5_7 C1_7 F4_7 97.0(8) . . ?
F5_7 C1_7 C2_7 101.3(9) . . ?
F4_7 C1_7 C2_7 104.9(8) . . ?
F5_7 C1_7 P1_7 115.0(8) . . ?
F4_7 C1_7 P1_7 113.4(6) . . ?
C2_7 C1_7 P1_7 121.8(7) . . ?
F8_7 C2_7 F7_7 108.0(10) . . ?
F8_7 C2_7 C1_7 113.6(10) . . ?
F7_7 C2_7 C1_7 112.9(9) . . ?
F8_7 C2_7 F6_7 110.7(9) . . ?
F7_7 C2_7 F6_7 110.6(9) . . ?
C1_7 C2_7 F6_7 101.0(9) . . ?
F9_7 C3_7 F10_7 101.5(8) . . ?
F9_7 C3_7 C4_7 107.7(9) . . ?
F10_7 C3_7 C4_7 101.0(8) . . ?
F9_7 C3_7 P1_7 115.2(6) . . ?
F10_7 C3_7 P1_7 108.5(7) . . ?
C4_7 C3_7 P1_7 120.2(8) . . ?
F12_7 C4_7 F11_7 109.5(10) . . ?
F12_7 C4_7 F13_7 107.5(9) . . ?
F11_7 C4_7 F13_7 102.9(9) . . ?
F12_7 C4_7 C3_7 114.3(9) . . ?
F11_7 C4_7 C3_7 111.5(9) . . ?
F13_7 C4_7 C3_7 110.5(10) . . ?
F14_7 C5_7 F15_7 104.9(6) . . ?
F14_7 C5_7 C6_7 104.0(6) . . ?
F15_7 C5_7 C6_7 104.2(6) . . ?
F14_7 C5_7 P1_7 109.7(5) . . ?
F15_7 C5_7 P1_7 109.4(5) . . ?
C6_7 C5_7 P1_7 123.1(5) . . ?
F16_7 C6_7 F17_7 106.6(7) . . ?
F16_7 C6_7 F18_7 107.8(7) . . ?
F17_7 C6_7 F18_7 107.2(7) . . ?
F16_7 C6_7 C5_7 113.5(7) . . ?
F17_7 C6_7 C5_7 111.3(6) . . ?
F18_7 C6_7 C5_7 110.1(7) . . ?
F3_7 P1_7 F2_7 93.2(4) . . ?
F3_7 P1_7 F1_7 88.2(3) . . ?
F2_7 P1_7 F1_7 178.5(5) . . ?
F3_7 P1_7 C3_7 86.4(3) . . ?
F2_7 P1_7 C3_7 88.6(4) . . ?
F1_7 P1_7 C3_7 90.9(4) . . ?
F3_7 P1_7 C1_7 84.6(3) . . ?
F2_7 P1_7 C1_7 83.3(4) . . ?
F1_7 P1_7 C1_7 97.4(4) . . ?
C3_7 P1_7 C1_7 167.6(5) . . ?
F3_7 P1_7 C5_7 172.8(3) . . ?
F2_7 P1_7 C5_7 94.0(4) . . ?
F1_7 P1_7 C5_7 84.5(3) . . ?
C3_7 P1_7 C5_7 93.9(4) . . ?
C1_7 P1_7 C5_7 96.1(4) . . ?
F5_8 C1_8 F4_8 105.2(6) . . ?
F5_8 C1_8 C2_8 105.1(6) . . ?
F4_8 C1_8 C2_8 102.8(6) . . ?
F5_8 C1_8 P1_8 114.2(5) . . ?
F4_8 C1_8 P1_8 108.5(5) . . ?
C2_8 C1_8 P1_8 119.6(6) . . ?
F6_8 C2_8 F7_8 109.7(7) . . ?
F6_8 C2_8 F8_8 107.1(8) . . ?
F7_8 C2_8 F8_8 109.7(8) . . ?
F6_8 C2_8 C1_8 109.2(7) . . ?
F7_8 C2_8 C1_8 112.1(7) . . ?
F8_8 C2_8 C1_8 109.0(7) . . ?
F9_8 C3_8 F10_8 104.2(9) . . ?
F9_8 C3_8 C4_8 104.8(10) . . ?
F10_8 C3_8 C4_8 104.5(9) . . ?
F9_8 C3_8 P1_8 109.0(7) . . ?
F10_8 C3_8 P1_8 112.3(8) . . ?
C4_8 C3_8 P1_8 120.6(9) . . ?
F12_8 C4_8 F13_8 108.1(11) . . ?
F12_8 C4_8 F11_8 111.9(12) . . ?
F13_8 C4_8 F11_8 106.2(11) . . ?
F12_8 C4_8 C3_8 110.4(11) . . ?
F13_8 C4_8 C3_8 111.1(11) . . ?
F11_8 C4_8 C3_8 109.1(10) . . ?
F15_8 C5_8 F14_8 102.6(6) . . ?
F15_8 C5_8 C6_8 104.9(6) . . ?
F14_8 C5_8 C6_8 103.1(7) . . ?
F15_8 C5_8 P1_8 108.8(6) . . ?
F14_8 C5_8 P1_8 110.5(5) . . ?
C6_8 C5_8 P1_8 124.7(6) . . ?
F16_8 C6_8 F17_8 107.3(7) . . ?
F16_8 C6_8 F18_8 90.5(8) . . ?
F17_8 C6_8 F18_8 101.8(9) . . ?
F16_8 C6_8 C5_8 110.5(8) . . ?
F17_8 C6_8 C5_8 111.4(8) . . ?
F18_8 C6_8 C5_8 132.0(8) . . ?
F2_8 P1_8 F3_8 89.9(3) . . ?
F2_8 P1_8 F1_8 178.6(4) . . ?
F3_8 P1_8 F1_8 91.5(3) . . ?
F2_8 P1_8 C5_8 86.6(3) . . ?
F3_8 P1_8 C5_8 176.4(3) . . ?
F1_8 P1_8 C5_8 92.0(4) . . ?
F2_8 P1_8 C1_8 93.2(3) . . ?
F3_8 P1_8 C1_8 85.5(3) . . ?
F1_8 P1_8 C1_8 87.2(4) . . ?
C5_8 P1_8 C1_8 93.7(3) . . ?
F2_8 P1_8 C3_8 91.4(4) . . ?
F3_8 P1_8 C3_8 84.2(4) . . ?
F1_8 P1_8 C3_8 88.5(5) . . ?
C5_8 P1_8 C3_8 97.0(4) . . ?
C1_8 P1_8 C3_8 168.7(4) . . ?
C2_9 C1_9 C6_9 115(2) . . ?
C2_9 C1_9 C7_9 127(2) . . ?
C6_9 C1_9 C7_9 118(2) . . ?
C1_9 C2_9 C3_9 123(2) . . ?
C1_9 C2_9 H2_9 118.7 . . ?
C3_9 C2_9 H2_9 118.7 . . ?
C4_9 C3_9 C2_9 119.7(17) . . ?
C4_9 C3_9 H3_9 120.1 . . ?
C2_9 C3_9 H3_9 120.1 . . ?
C3_9 C4_9 C5_9 117.0(17) . . ?
C3_9 C4_9 H4_9 121.5 . . ?
C5_9 C4_9 H4_9 121.5 . . ?
C6_9 C5_9 C4_9 125(2) . . ?
C6_9 C5_9 H5_9 117.4 . . ?
C4_9 C5_9 H5_9 117.4 . . ?
C5_9 C6_9 C1_9 120.2(19) . . ?
C5_9 C6_9 H6_9 119.9 . . ?
C1_9 C6_9 H6_9 119.9 . . ?
C1_9 C7_9 H7A_9 109.5 . . ?
C1_9 C7_9 H7B_9 109.5 . . ?
H7A_9 C7_9 H7B_9 109.5 . . ?
C1_9 C7_9 H7C_9 109.5 . . ?
H7A_9 C7_9 H7C_9 109.5 . . ?
H7B_9 C7_9 H7C_9 109.5 . . ?
C2_10 C1_10 C6_10 115.9(9) . . ?
C2_10 C1_10 C7_10 120.4(7) . . ?
C6_10 C1_10 C7_10 123.7(9) . . ?
C1_10 C2_10 C3_10 120.0(8) . . ?
C1_10 C2_10 H2_10 120.0 . . ?
C3_10 C2_10 H2_10 120.0 . . ?
C4_10 C3_10 C2_10 120.7(8) . . ?
C4_10 C3_10 H3_10 119.7 . . ?
C2_10 C3_10 H3_10 119.7 . . ?
C5_10 C4_10 C3_10 119.9(7) . . ?
C5_10 C4_10 H4_10 120.0 . . ?
C3_10 C4_10 H4_10 120.0 . . ?
C4_10 C5_10 C6_10 119.6(8) . . ?
C4_10 C5_10 H5_10 120.2 . . ?
C6_10 C5_10 H5_10 120.2 . . ?
C5_10 C6_10 C1_10 123.9(10) . . ?
C5_10 C6_10 H6_10 118.0 . . ?
C1_10 C6_10 H6_10 118.0 . . ?
C1_10 C7_10 H7A_10 109.5 . . ?
C1_10 C7_10 H7B_10 109.5 . . ?
H7A_10 C7_10 H7B_10 109.5 . . ?
C1_10 C7_10 H7C_10 109.5 . . ?
H7A_10 C7_10 H7C_10 109.5 . . ?
H7B_10 C7_10 H7C_10 109.5 . . ?

loop_
_geom_bond_atom_site_label_1
_geom_bond_atom_site_label_2
_geom_bond_distance
_geom_bond_site_symmetry_2
_geom_bond_publ_flag
C1_1 N1_1 1.329(4) . ?
C1_1 N2_1 1.335(4) . ?
C1_1 Cu1_1 1.890(3) . ?
N1_1 C4_1 1.438(4) . ?
N1_1 C2_1 1.472(4) . ?
Cu1_1 N1_2 1.934(3) . ?
C2_1 C3_1 1.534(4) . ?
C2_1 H2A_1 0.9900 . ?
C2_1 H2AB_1 0.9900 . ?
N2_1 C16_1 1.431(4) . ?
N2_1 C3_1 1.478(4) . ?
C3_1 H3A_1 0.9900 . ?
C3_1 H3AB_1 0.9900 . ?
C4_1 C9_1 1.395(5) . ?
C4_1 C5_1 1.399(5) . ?
C5_1 C6_1 1.389(5) . ?
C5_1 C10_1 1.520(5) . ?
C6_1 C7_1 1.380(5) . ?
C6_1 H6_1 0.9500 . ?
C7_1 C8_1 1.373(5) . ?
C7_1 H7_1 0.9500 . ?
C8_1 C9_1 1.393(5) . ?
C8_1 H8_1 0.9500 . ?
C9_1 C13_1 1.519(5) . ?
C10_1 C12_1 1.514(7) . ?
C10_1 C11_1 1.528(6) . ?
C10_1 H10_1 1.0000 . ?
C11_1 H11A_1 0.9800 . ?
C11_1 H11B_1 0.9800 . ?
C11_1 H11C_1 0.9800 . ?
C12_1 H12A_1 0.9800 . ?
C12_1 H12B_1 0.9800 . ?
C12_1 H12C_1 0.9800 . ?
C13_1 C14_1 1.515(6) . ?
C13_1 C15_1 1.523(7) . ?
C13_1 H13_1 1.0000 . ?
C14_1 H14A_1 0.9800 . ?
C14_1 H14B_1 0.9800 . ?
C14_1 H14C_1 0.9800 . ?
C15_1 H15A_1 0.9800 . ?
C15_1 H15B_1 0.9800 . ?
C15_1 H15C_1 0.9800 . ?
C16_1 C17_1 1.400(4) . ?
C16_1 C21_1 1.403(4) . ?
C17_1 C18_1 1.394(4) . ?
C17_1 C22_1 1.513(4) . ?
C18_1 C19_1 1.378(5) . ?
C18_1 H18_1 0.9500 . ?
C19_1 C20_1 1.378(5) . ?
C19_1 H19_1 0.9500 . ?
C20_1 C21_1 1.400(4) . ?
C20_1 H20_1 0.9500 . ?
C21_1 C25_1 1.521(4) . ?
C22_1 C24_1 1.531(5) . ?
C22_1 C23_1 1.532(5) . ?
C22_1 H22_1 1.0000 . ?
C23_1 H23A_1 0.9800 . ?
C23_1 H23B_1 0.9800 . ?
C23_1 H23C_1 0.9800 . ?
C24_1 H24A_1 0.9800 . ?
C24_1 H24B_1 0.9800 . ?
C24_1 H24C_1 0.9800 . ?
C25_1 C27_1 1.514(5) . ?
C25_1 C26_1 1.527(5) . ?
C25_1 H25_1 1.0000 . ?
C26_1 H26A_1 0.9800 . ?
C26_1 H26B_1 0.9800 . ?
C26_1 H26C_1 0.9800 . ?
C27_1 H27A_1 0.9800 . ?
C27_1 H27B_1 0.9800 . ?
C27_1 H27C_1 0.9800 . ?
N1_2 C1_2 1.446(4) . ?
N1_2 H1A_2 0.9100 . ?
N1_2 H1B_2 0.9100 . ?
C2_2 C1_2 1.379(6) . ?
C2_2 C3_2 1.387(6) . ?
C2_2 H2_2 0.9500 . ?
C3_2 C4_2 1.353(9) . ?
C3_2 H3_2 0.9500 . ?
C4_2 C5_2 1.369(9) . ?
C4_2 H4_2 0.9500 . ?
C5_2 C6_2 1.410(7) . ?
C5_2 H5_2 0.9500 . ?
C6_2 C1_2 1.385(6) . ?
C6_2 H6_2 0.9500 . ?
C1_3 F5_3 1.348(5) . ?
C1_3 F4_3 1.363(7) . ?
C1_3 C2_3 1.523(9) . ?
C1_3 P1_3 1.937(5) . ?
C2_3 F6_3 1.326(7) . ?
C2_3 F8_3 1.337(7) . ?
C2_3 F7_3 1.348(6) . ?
C3_3 F10_3 1.360(7) . ?
C3_3 F9_3 1.449(8) . ?
C3_3 C4_3 1.502(8) . ?
C3_3 P1_3 1.965(6) . ?
C4_3 F11_3 1.327(6) . ?
C4_3 F13_3 1.340(7) . ?
C4_3 F12_3 1.381(7) . ?
C5_3 F14_3 1.356(5) . ?
C5_3 F15_3 1.382(6) . ?
C5_3 C6_3 1.525(7) . ?
C5_3 P1_3 1.945(5) . ?
C6_3 F17_3 1.328(7) . ?
C6_3 F18_3 1.330(7) . ?
C6_3 F16_3 1.331(7) . ?
F1_3 P1_3 1.684(4) . ?
F2_3 P1_3 1.606(3) . ?
F3_3 P1_3 1.617(3) . ?
C1_4 F4_4 1.40(2) . ?
C1_4 C2_4 1.53(3) . ?
C1_4 F5_4 1.56(3) . ?
C1_4 P1_4 1.927(18) . ?
C2_4 F6_4 1.27(3) . ?
C2_4 F8_4 1.34(2) . ?
C2_4 F7_4 1.38(3) . ?
C3_4 F9_4 1.38(2) . ?
C3_4 F10_4 1.46(2) . ?
C3_4 C4_4 1.66(3) . ?
C3_4 P1_4 1.77(2) . ?
C4_4 F13_4 1.27(2) . ?
C4_4 F12_4 1.33(2) . ?
C4_4 F11_4 1.34(2) . ?
C5_4 F15_4 1.372(19) . ?
C5_4 F14_4 1.397(17) . ?
C5_4 C6_4 1.569(17) . ?
C5_4 P1_4 2.012(13) . ?
C6_4 F16_4 1.02(3) . ?
C6_4 F18_4 1.24(3) . ?
C6_4 F17_4 1.44(3) . ?
F1_4 P1_4 1.642(19) . ?
F2_4 P1_4 1.609(11) . ?
F3_4 P1_4 1.621(11) . ?
C1_5 N1_5 1.333(4) . ?
C1_5 N2_5 1.334(4) . ?
C1_5 Cu1_5 1.895(3) . ?
Cu1_5 N1_6 1.935(3) . ?
N1_5 C4_5 1.435(4) . ?
N1_5 C2_5 1.478(4) . ?
C2_5 C3_5 1.528(5) . ?
C2_5 H2A_5 0.9900 . ?
C2_5 H2AB_5 0.9900 . ?
N2_5 C16_5 1.446(4) . ?
N2_5 C3_5 1.473(4) . ?
C3_5 H3A_5 0.9900 . ?
C3_5 H3AB_5 0.9900 . ?
C4_5 C9_5 1.405(4) . ?
C4_5 C5_5 1.406(4) . ?
C5_5 C6_5 1.399(4) . ?
C5_5 C10_5 1.516(4) . ?
C6_5 C7_5 1.375(5) . ?
C6_5 H6_5 0.9500 . ?
C7_5 C8_5 1.393(5) . ?
C7_5 H7_5 0.9500 . ?
C8_5 C9_5 1.389(5) . ?
C8_5 H8_5 0.9500 . ?
C9_5 C13_5 1.523(4) . ?
C10_5 C11_5 1.528(5) . ?
C10_5 C12_5 1.532(5) . ?
C10_5 H10_5 1.0000 . ?
C11_5 H11A_5 0.9800 . ?
C11_5 H11B_5 0.9800 . ?
C11_5 H11C_5 0.9800 . ?
C12_5 H12A_5 0.9800 . ?
C12_5 H12B_5 0.9800 . ?
C12_5 H12C_5 0.9800 . ?
C13_5 C14_5 1.524(5) . ?
C13_5 C15_5 1.525(5) . ?
C13_5 H13_5 1.0000 . ?
C14_5 H14A_5 0.9800 . ?
C14_5 H14B_5 0.9800 . ?
C14_5 H14C_5 0.9800 . ?
C15_5 H15A_5 0.9800 . ?
C15_5 H15B_5 0.9800 . ?
C15_5 H15C_5 0.9800 . ?
C16_5 C17_5 1.399(5) . ?
C16_5 C21_5 1.407(5) . ?
C17_5 C18_5 1.397(5) . ?
C17_5 C22_5 1.512(5) . ?
C18_5 C19_5 1.377(6) . ?
C18_5 H18_5 0.9500 . ?
C19_5 C20_5 1.379(6) . ?
C19_5 H19_5 0.9500 . ?
C20_5 C21_5 1.388(6) . ?
C20_5 H20_5 0.9500 . ?
C21_5 C25_5 1.516(6) . ?
C22_5 C24_5 1.526(6) . ?
C22_5 C23_5 1.527(6) . ?
C22_5 H22_5 1.0000 . ?
C23_5 H23A_5 0.9800 . ?
C23_5 H23B_5 0.9800 . ?
C23_5 H23C_5 0.9800 . ?
C24_5 H24A_5 0.9800 . ?
C24_5 H24B_5 0.9800 . ?
C24_5 H24C_5 0.9800 . ?
C25_5 C26_5 1.516(6) . ?
C25_5 C27_5 1.527(6) . ?
C25_5 H25_5 1.0000 . ?
C26_5 H26A_5 0.9800 . ?
C26_5 H26B_5 0.9800 . ?
C26_5 H26C_5 0.9800 . ?
C27_5 H27A_5 0.9800 . ?
C27_5 H27B_5 0.9800 . ?
C27_5 H27C_5 0.9800 . ?
C1_6 C6_6 1.372(5) . ?
C1_6 C2_6 1.383(5) . ?
C1_6 N1_6 1.457(4) . ?
N1_6 H1A_6 0.9100 . ?
N1_6 H1AB_6 0.9100 . ?
C2_6 C3_6 1.394(5) . ?
C2_6 H2_6 0.9500 . ?
C3_6 C4_6 1.370(6) . ?
C3_6 H3_6 0.9500 . ?
C4_6 C5_6 1.372(6) . ?
C4_6 H4_6 0.9500 . ?
C5_6 C6_6 1.385(5) . ?
C5_6 H5_6 0.9500 . ?
C6_6 H6_6 0.9500 . ?
C1_7 F5_7 1.196(13) . ?
C1_7 F4_7 1.347(10) . ?
C1_7 C2_7 1.460(14) . ?
C1_7 P1_7 1.921(9) . ?
C2_7 F8_7 1.331(13) . ?
C2_7 F7_7 1.339(11) . ?
C2_7 F6_7 1.462(13) . ?
C3_7 F9_7 1.362(11) . ?
C3_7 F10_7 1.415(12) . ?
C3_7 C4_7 1.537(15) . ?
C3_7 P1_7 1.906(11) . ?
C4_7 F12_7 1.283(12) . ?
C4_7 F11_7 1.362(13) . ?
C4_7 F13_7 1.368(13) . ?
C5_7 F14_7 1.361(8) . ?
C5_7 F15_7 1.372(10) . ?
C5_7 C6_7 1.524(10) . ?
C5_7 P1_7 1.959(7) . ?
C6_7 F16_7 1.318(10) . ?
C6_7 F17_7 1.335(9) . ?
C6_7 F18_7 1.337(12) . ?
F1_7 P1_7 1.618(7) . ?
F2_7 P1_7 1.609(9) . ?
F3_7 P1_7 1.602(4) . ?
C1_8 F5_8 1.338(9) . ?
C1_8 F4_8 1.367(8) . ?
C1_8 C2_8 1.583(11) . ?
C1_8 P1_8 1.928(8) . ?
C2_8 F6_8 1.298(10) . ?
C2_8 F7_8 1.318(9) . ?
C2_8 F8_8 1.365(11) . ?
C3_8 F9_8 1.346(13) . ?
C3_8 F10_8 1.411(13) . ?
C3_8 C4_8 1.530(18) . ?
C3_8 P1_8 1.930(10) . ?
C4_8 F12_8 1.297(14) . ?
C4_8 F13_8 1.310(15) . ?
C4_8 F11_8 1.365(16) . ?
C5_8 F15_8 1.368(11) . ?
C5_8 F14_8 1.379(9) . ?
C5_8 C6_8 1.547(12) . ?
C5_8 P1_8 1.923(9) . ?
C6_8 F16_8 1.344(11) . ?
C6_8 F17_8 1.351(13) . ?
C6_8 F18_8 1.370(15) . ?
F1_8 P1_8 1.645(9) . ?
F2_8 P1_8 1.616(6) . ?
F3_8 P1_8 1.630(5) . ?
C1_9 C2_9 1.31(3) . ?
C1_9 C6_9 1.46(3) . ?
C1_9 C7_9 1.47(3) . ?
C2_9 C3_9 1.47(3) . ?
C2_9 H2_9 0.9500 . ?
C3_9 C4_9 1.31(2) . ?
C3_9 H3_9 0.9500 . ?
C4_9 C5_9 1.37(3) . ?
C4_9 H4_9 0.9500 . ?
C5_9 C6_9 1.31(3) . ?
C5_9 H5_9 0.9500 . ?
C6_9 H6_9 0.9500 . ?
C7_9 H7A_9 0.9800 . ?
C7_9 H7B_9 0.9800 . ?
C7_9 H7C_9 0.9800 . ?
C1_10 C2_10 1.386(13) . ?
C1_10 C6_10 1.408(14) . ?
C1_10 C7_10 1.475(12) . ?
C2_10 C3_10 1.408(12) . ?
C2_10 H2_10 0.9500 . ?
C3_10 C4_10 1.384(10) . ?
C3_10 H3_10 0.9500 . ?
C4_10 C5_10 1.346(11) . ?
C4_10 H4_10 0.9500 . ?
C5_10 C6_10 1.357(14) . ?
C5_10 H5_10 0.9500 . ?
C6_10 H6_10 0.9500 . ?
C7_10 H7A_10 0.9800 . ?
C7_10 H7B_10 0.9800 . ?
C7_10 H7C_10 0.9800 . ?
